data_7160571
loop_
_publ_author_name
'Seo, Nuri'
'Kim, Yujin'
'Lee, Jieun'
'Kim, Jieun'
'Kang, Philjae'
'Guzei, Ilia A.'
'Lee, Ha-Jin'
'Choi, Soo Hyuk'

_publ_section_title
;
 Crystallographic characterization of the 9/11-helix: a left-handed helix
 for 1&#x2009;:&#x2009;1 &#x3b1;/&#x3b2;-peptides containing
 L-&#x3b1;-amino acid residues.
;
_journal_issue 25
_journal_name_full 'Organic &amp; biomolecular chemistry'
_journal_page_first 6133
_journal_page_last 6137
_journal_paper_doi 10.1039/d5ob00621j
_journal_volume 23
_journal_year 2025
_chemical_formula_moiety 'C47 H79 N7 O10'
_chemical_formula_sum 'C47 H79 N7 O10'
_chemical_formula_weight 902.17
_space_group_crystal_system triclinic
_space_group_IT_number 2
_space_group_name_Hall '-P 1'
_space_group_name_H-M_alt 'P -1'
_atom_sites_solution_hydrogens geom
_atom_sites_solution_primary direct
_audit_block_doi 10.5517/ccdc.csd.cc1py5ph
_audit_creation_date 2016-07-29
_audit_creation_method
;
Olex2 1.2
(compiled 2016.02.19 svn.r3266 for OlexSys, GUI svn.r5155)
;
_audit_update_record
;
2017-09-29 deposited with the CCDC.	2025-06-02 downloaded from the CCDC.
;
_cell_angle_alpha 99.67(3)
_cell_angle_beta 93.03(3)
_cell_angle_gamma 106.32(3)
_cell_formula_units_Z 6
_cell_length_a 18.468(4)
_cell_length_b 19.384(4)
_cell_length_c 23.636(5)
_cell_measurement_reflns_used 116481
_cell_measurement_temperature 100
_cell_measurement_theta_max 27.915
_cell_measurement_theta_min 2.268
_cell_volume 7960(3)
_computing_molecular_graphics 'Olex2 (Dolomanov et al., 2009)'
_computing_publication_material 'Olex2 (Dolomanov et al., 2009)'
_computing_structure_refinement 'ShelXL (Sheldrick, 2015)'
_computing_structure_solution 'ShelXT (Sheldrick, 2015)'
_diffrn_ambient_temperature 100
_diffrn_measured_fraction_theta_full 0.932
_diffrn_measured_fraction_theta_max 0.932
_diffrn_measurement_device_type 'CCD area detector'
_diffrn_measurement_method '\w scans'
_diffrn_radiation_monochromator 'Si(111) double crystal monochromator'
_diffrn_radiation_type synchrotron
_diffrn_radiation_wavelength 0.63000
_diffrn_reflns_av_R_equivalents 0.0577
_diffrn_reflns_av_unetI/netI 0.1145
_diffrn_reflns_Laue_measured_fraction_full 0.932
_diffrn_reflns_Laue_measured_fraction_max 0.932
_diffrn_reflns_limit_h_max 28
_diffrn_reflns_limit_h_min -28
_diffrn_reflns_limit_k_max 30
_diffrn_reflns_limit_k_min -30
_diffrn_reflns_limit_l_max 36
_diffrn_reflns_limit_l_min -36
_diffrn_reflns_number 92826
_diffrn_reflns_point_group_measured_fraction_full 0.932
_diffrn_reflns_point_group_measured_fraction_max 0.932
_diffrn_reflns_theta_full 20.499
_diffrn_reflns_theta_max 20.499
_diffrn_reflns_theta_min 1.351
_diffrn_source 'Fixed gap multiple wiggler beamline'
_diffrn_standards_number 0
_exptl_absorpt_coefficient_mu 0.062
_exptl_absorpt_correction_T_max 0.990
_exptl_absorpt_correction_T_min 0.996
_exptl_absorpt_correction_type multi-scan
_exptl_crystal_colour 'dull light colourless'
_exptl_crystal_colour_lustre dull
_exptl_crystal_colour_modifier light
_exptl_crystal_colour_primary colourless
_exptl_crystal_density_diffrn 1.129
_exptl_crystal_density_method 'not measured'
_exptl_crystal_description block
_exptl_crystal_F_000 2940
_exptl_crystal_size_max 0.08
_exptl_crystal_size_mid 0.06
_exptl_crystal_size_min 0.03
_refine_diff_density_max 0.246
_refine_diff_density_min -0.248
_refine_diff_density_rms 0.047
_refine_ls_extinction_coef 0.0038(3)
_refine_ls_extinction_expression Fc^*^=kFc[1+0.001xFc^2^\l^3^/sin(2\q)]^-1/4^
_refine_ls_extinction_method 'SHELXL-2016/4 (Sheldrick 2016)'
_refine_ls_goodness_of_fit_ref 0.817
_refine_ls_hydrogen_treatment constr
_refine_ls_matrix_type full
_refine_ls_number_parameters 1763
_refine_ls_number_reflns 21364
_refine_ls_number_restraints 6
_refine_ls_restrained_S_all 0.817
_refine_ls_R_factor_all 0.1075
_refine_ls_R_factor_gt 0.0465
_refine_ls_shift/su_max 0.002
_refine_ls_shift/su_mean 0.000
_refine_ls_structure_factor_coef Fsqd
_refine_ls_weighting_details 'w=1/[\s^2^(Fo^2^)+(0.0989P)^2^] where P=(Fo^2^+2Fc^2^)/3'
_refine_ls_weighting_scheme calc
_refine_ls_wR_factor_gt 0.1503
_refine_ls_wR_factor_ref 0.1685
_reflns_Friedel_coverage 0.000
_reflns_number_gt 6329
_reflns_number_total 21364
_reflns_threshold_expression 'I > 2\s(I)'
_cod_data_source_file d5ob00621j2.cif
_cod_data_source_block nr_b21_yjc39
_cod_depositor_comments 'Adding full bibliography for 7160569--7160571.cif.'
_cod_database_code 7160571
_shelx_space_group_comment
;
The symmetry employed for this shelxl refinement is uniquely defined
by the following loop, which should always be used as a source of
symmetry information in preference to the above space-group names.
They are only intended as comments.
;
_olex2_refinement_description
;
1. Fixed Uiso
 At 1.2 times of:
  All C(H) groups, All C(H,H) groups, All N(H) groups
 At 1.5 times of:
  All C(H,H,H) groups
2. Uiso/Uaniso restraints and constraints
Uanis(C138) \\sim Ueq: with sigma of 0.01 and sigma for terminal atoms of 0.001
3.a Ternary CH refined with riding coordinates:
 C5(H5), C8(H8), C10(H10), C15(H15), C20(H20), C21(H21), C23(H23), C30(H30),
 C35(H35), C38(H38), C40(H40), C45(H45), C50(H50), C53(H53), C55(H55),
 C133(H133), C136(H136), C138(H138), C143(H143), C148(H148), C151(H151),
 C153(H153), C158(H158), C163(H163), C166(H166), C168(H168), C173(H173),
 C178(H178), C181(H181), C183(H183), C69(H69), C72(H72), C74(H74), C79(H79),
 C84(H84), C87(H87), C89(H89), C94(H94), C99(H99), C102(H102), C104(H104),
 C109(H109), C114(H114), C117(H117), C119(H119)
3.b Secondary CH2 refined with riding coordinates:
 C6(H6A,H6B), C7(H7A,H7B), C9(H9A,H9B), C22(H22A,H22B), C25(H25A,H25B),
 C26(H26A,H26B), C36(H36A,H36B), C37(H37A,H37B), C39(H39A,H39B), C51(H51A,H51B),
  C52(H52A,H52B), C54(H54A,H54B), C134(H13A,H13B), C135(H13C,H13D), C137(H13E,
 H13F), C149(H14D,H14E), C150(H15A,H15B), C152(H15C,H15D), C164(H16D,H16E),
 C165(H16F,H16G), C167(H16H,H16I), C179(H17D,H17E), C180(H18A,H18B), C182(H18C,
 H18D), C70(H70A,H70B), C71(H71A,H71B), C73(H73A,H73B), C85(H85A,H85B),
 C86(H86A,H86B), C88(H88A,H88B), C100(H10A,H10B), C101(H10C,H10D), C103(H10E,
 H10F), C115(H11G,H11H), C116(H11I,H11J), C118(H11K,H11L)
3.c Aromatic/amide H refined with riding coordinates:
 N12(H12), N17(H17), N27(H27), N32(H32), N42(H42), N47(H47), N57(H57),
 N140(H140), N145(H145), N155(H155), N160(H160), N170(H170), N175(H175),
 N185(H185), N76(H76), N81(H81), N91(H91), N96(H96), N106(H106), N111(H111),
 N121(H121)
3.d Idealised Me refined as rotating group:
 C1(H1A,H1B,H1C), C11(H11A,H11B,H11C), C16(H16A,H16B,H16C), C24(H24A,H24B,
 H24C), C31(H31A,H31B,H31C), C41(H41A,H41B,H41C), C46(H46A,H46B,H46C), C56(H56A,
 H56B,H56C), C62(H62A,H62B,H62C), C63(H63A,H63B,H63C), C64(H64A,H64B,H64C),
 C129(H12A,H12B,H12C), C139(H13G,H13H,H13I), C144(H14A,H14B,H14C), C154(H15E,
 H15F,H15G), C159(H15H,H15I,H15J), C169(H16J,H16K,H16L), C174(H17A,H17B,H17C),
 C184(H18E,H18F,H18G), C190(H19A,H19B,H19C), C191(H19D,H19E,H19F), C192(H19G,
 H19H,H19I), C65(H65A,H65B,H65C), C75(H75A,H75B,H75C), C80(H80A,H80B,H80C),
 C90(H90A,H90B,H90C), C95(H95A,H95B,H95C), C105(H10G,H10H,H10I), C110(H11D,H11E,
 H11F), C120(H12D,H12E,H12F), C126(H12G,H12H,H12I), C127(H12J,H12K,H12L),
 C128(H12M,H12N,H12O)
;
_shelx_shelxl_version_number 2016/4
_olex2_submission_special_instructions 'No special instructions were received'

loop_
_space_group_symop_operation_xyz
'x, y, z'
'-x, -y, -z'

loop_
_atom_site_label
_atom_site_type_symbol
_atom_site_fract_x
_atom_site_fract_y
_atom_site_fract_z
_atom_site_U_iso_or_equiv
_atom_site_adp_type
_atom_site_occupancy
_atom_site_site_symmetry_order
_atom_site_calc_flag
_atom_site_refinement_flags_posn
_atom_site_refinement_flags_adp
_atom_site_refinement_flags_occupancy
_atom_site_disorder_assembly
_atom_site_disorder_group
O2 O 0.99326(15) 0.10869(14) 0.86792(13) 0.0274(7) Uani 1 1 d . . . . .
O4 O 1.10459(17) 0.08561(16) 0.87594(14) 0.0381(8) Uani 1 1 d . . . . .
O14 O 0.83075(15) 0.01985(15) 0.90629(12) 0.0271(7) Uani 1 1 d . . . . .
O19 O 0.98544(14) 0.10270(14) 1.03639(12) 0.0220(7) Uani 1 1 d . . . . .
O29 O 0.70042(15) 0.03890(14) 1.02018(13) 0.0266(7) Uani 1 1 d . . . . .
O34 O 0.67851(15) 0.18472(14) 0.85969(13) 0.0293(8) Uani 1 1 d . . . . .
O44 O 0.82986(15) 0.27752(14) 0.95962(12) 0.0268(7) Uani 1 1 d . . . . .
O49 O 0.69262(15) 0.45487(14) 0.89904(13) 0.0281(8) Uani 1 1 d . . . . .
O59 O 0.80340(15) 0.36179(14) 0.77132(13) 0.0313(8) Uani 1 1 d . . . . .
O60 O 0.82379(14) 0.47553(14) 0.75075(13) 0.0241(7) Uani 1 1 d . . . . .
N12 N 0.91930(17) -0.04035(16) 0.89268(14) 0.0166(8) Uani 1 1 d . . . . .
H12 H 0.949955 -0.060411 0.909145 0.020 Uiso 1 1 calc R . . . .
N17 N 0.86217(18) 0.03843(17) 1.02484(14) 0.0181(8) Uani 1 1 d . . . . .
H17 H 0.816636 0.036242 1.035219 0.022 Uiso 1 1 calc R . . . .
N27 N 0.77742(17) 0.15376(17) 1.02335(14) 0.0182(8) Uani 1 1 d . . . . .
H27 H 0.792327 0.189544 1.004159 0.022 Uiso 1 1 calc R . . . .
N32 N 0.72829(18) 0.10701(17) 0.89922(15) 0.0242(9) Uani 1 1 d . . . . .
H32 H 0.761039 0.081556 0.897476 0.029 Uiso 1 1 calc R . . . .
N42 N 0.83650(19) 0.28807(18) 0.86562(16) 0.0262(9) Uani 1 1 d . . . . .
H42 H 0.834445 0.316005 0.840188 0.031 Uiso 1 1 calc R . . . .
N47 N 0.71098(18) 0.34413(17) 0.89283(15) 0.0248(9) Uani 1 1 d . . . . .
H47 H 0.689810 0.296525 0.882837 0.030 Uiso 1 1 calc R . . . .
N57 N 0.70712(17) 0.41096(17) 0.76369(15) 0.0214(8) Uani 1 1 d . . . . .
H57 H 0.694166 0.450442 0.759920 0.026 Uiso 1 1 calc R . . . .
C1 C 1.0238(2) 0.1712(2) 0.91304(19) 0.0316(12) Uani 1 1 d . . . . .
H1A H 1.063173 0.207902 0.898979 0.047 Uiso 1 1 calc GR . . . .
H1B H 1.045922 0.156411 0.945949 0.047 Uiso 1 1 calc GR . . . .
H1C H 0.983253 0.192036 0.925148 0.047 Uiso 1 1 calc GR . . . .
C3 C 1.0388(2) 0.0671(2) 0.85604(19) 0.0234(11) Uani 1 1 d . . . . .
C5 C 1.0004(2) -0.0048(2) 0.81502(17) 0.0210(10) Uani 1 1 d . . . . .
H5 H 0.994997 0.006791 0.775635 0.025 Uiso 1 1 calc R . . . .
C6 C 1.0499(2) -0.0558(2) 0.81223(19) 0.0257(11) Uani 1 1 d . . . . .
H6A H 1.097454 -0.033279 0.796225 0.031 Uiso 1 1 calc R . . . .
H6B H 1.063507 -0.061749 0.851820 0.031 Uiso 1 1 calc R . . . .
C7 C 1.0111(2) -0.1303(2) 0.77552(18) 0.0259(11) Uani 1 1 d . . . . .
H7A H 1.044274 -0.162228 0.777079 0.031 Uiso 1 1 calc R . . . .
H7B H 1.002882 -0.125138 0.734887 0.031 Uiso 1 1 calc R . . . .
C8 C 0.9352(2) -0.1658(2) 0.79594(19) 0.0253(11) Uani 1 1 d . . . . .
H8 H 0.944875 -0.170801 0.836885 0.030 Uiso 1 1 calc R . . . .
C9 C 0.8841(2) -0.1153(2) 0.79478(18) 0.0245(11) Uani 1 1 d . . . . .
H9A H 0.872722 -0.111077 0.754317 0.029 Uiso 1 1 calc R . . . .
H9B H 0.835512 -0.137975 0.809342 0.029 Uiso 1 1 calc R . . . .
C10 C 0.9194(2) -0.0392(2) 0.83051(17) 0.0201(10) Uani 1 1 d . . . . .
H10 H 0.887475 -0.007760 0.821094 0.024 Uiso 1 1 calc R . . . .
C11 C 0.8977(3) -0.2416(2) 0.7607(2) 0.0360(12) Uani 1 1 d . . . . .
H11A H 0.895234 -0.239262 0.719567 0.054 Uiso 1 1 calc GR . . . .
H11B H 0.846245 -0.260182 0.771387 0.054 Uiso 1 1 calc GR . . . .
H11C H 0.927319 -0.274446 0.768290 0.054 Uiso 1 1 calc GR . . . .
C13 C 0.8737(2) -0.0116(2) 0.92439(18) 0.0183(10) Uani 1 1 d . . . . .
C15 C 0.8735(2) -0.0247(2) 0.98684(17) 0.0191(10) Uani 1 1 d . . . . .
H15 H 0.923588 -0.030726 0.999455 0.023 Uiso 1 1 calc R . . . .
C16 C 0.8114(2) -0.0936(2) 0.98967(19) 0.0282(11) Uani 1 1 d . . . . .
H16A H 0.813247 -0.103325 1.028999 0.042 Uiso 1 1 calc GR . . . .
H16B H 0.818518 -0.134888 0.962787 0.042 Uiso 1 1 calc GR . . . .
H16C H 0.761957 -0.087163 0.979063 0.042 Uiso 1 1 calc GR . . . .
C18 C 0.9184(2) 0.0982(2) 1.04377(17) 0.0160(9) Uani 1 1 d . . . . .
C20 C 0.9004(2) 0.1645(2) 1.07908(18) 0.0196(10) Uani 1 1 d . . . . .
H20 H 0.919619 0.166985 1.119939 0.024 Uiso 1 1 calc R . . . .
C21 C 0.8166(2) 0.1602(2) 1.08022(18) 0.0192(10) Uani 1 1 d . . . . .
H21 H 0.791105 0.115524 1.095677 0.023 Uiso 1 1 calc R . . . .
C22 C 0.8104(2) 0.2274(2) 1.12288(18) 0.0268(11) Uani 1 1 d . . . . .
H22A H 0.756303 0.225434 1.123254 0.032 Uiso 1 1 calc R . . . .
H22B H 0.829623 0.224985 1.162185 0.032 Uiso 1 1 calc R . . . .
C23 C 0.8542(2) 0.2995(2) 1.10809(19) 0.0253(11) Uani 1 1 d . . . . .
H23 H 0.832784 0.302611 1.069157 0.030 Uiso 1 1 calc R . . . .
C24 C 0.8457(3) 0.3639(2) 1.1522(2) 0.0413(13) Uani 1 1 d . . . . .
H24A H 0.865168 0.360905 1.190823 0.062 Uiso 1 1 calc GR . . . .
H24B H 0.791969 0.361611 1.151799 0.062 Uiso 1 1 calc GR . . . .
H24C H 0.874460 0.410131 1.142148 0.062 Uiso 1 1 calc GR . . . .
C25 C 0.9366(2) 0.3008(2) 1.10509(19) 0.0279(11) Uani 1 1 d . . . . .
H25A H 0.964990 0.346745 1.093378 0.033 Uiso 1 1 calc R . . . .
H25B H 0.959177 0.300725 1.144023 0.033 Uiso 1 1 calc R . . . .
C26 C 0.9458(2) 0.23638(19) 1.06316(18) 0.0211(10) Uani 1 1 d . . . . .
H26A H 1.000135 0.238730 1.064198 0.025 Uiso 1 1 calc R . . . .
H26B H 0.927797 0.238529 1.023473 0.025 Uiso 1 1 calc R . . . .
C28 C 0.7190(2) 0.0945(2) 0.99939(19) 0.0221(10) Uani 1 1 d . . . . .
C30 C 0.6770(2) 0.1021(2) 0.94434(19) 0.0254(11) Uani 1 1 d . . . . .
H30 H 0.662529 0.148526 0.952215 0.031 Uiso 1 1 calc R . . . .
C31 C 0.6039(3) 0.0373(2) 0.9255(2) 0.0585(18) Uani 1 1 d . . . . .
H31A H 0.579287 0.042304 0.889247 0.088 Uiso 1 1 calc GR . . . .
H31B H 0.569205 0.037506 0.955440 0.088 Uiso 1 1 calc GR . . . .
H31C H 0.616896 -0.008835 0.919808 0.088 Uiso 1 1 calc GR . . . .
C33 C 0.7262(2) 0.1499(2) 0.8603(2) 0.0283(11) Uani 1 1 d . . . . .
C35 C 0.7863(2) 0.1557(2) 0.82029(19) 0.0295(12) Uani 1 1 d . . . . .
H35 H 0.801080 0.109407 0.815698 0.035 Uiso 1 1 calc R . . . .
C36 C 0.7593(3) 0.1646(3) 0.7605(2) 0.0407(13) Uani 1 1 d . . . . .
H36A H 0.741265 0.208433 0.763868 0.049 Uiso 1 1 calc R . . . .
H36B H 0.716555 0.121272 0.742579 0.049 Uiso 1 1 calc R . . . .
C37 C 0.8252(4) 0.1726(3) 0.7223(2) 0.0603(18) Uani 1 1 d . . . . .
H37A H 0.840409 0.127106 0.716890 0.072 Uiso 1 1 calc R . . . .
H37B H 0.807516 0.179285 0.683862 0.072 Uiso 1 1 calc R . . . .
C38 C 0.8925(3) 0.2361(3) 0.7480(2) 0.0481(15) Uani 1 1 d . . . . .
H38 H 0.876653 0.281743 0.751436 0.058 Uiso 1 1 calc R . . . .
C39 C 0.9201(3) 0.2297(3) 0.8082(2) 0.0390(13) Uani 1 1 d . . . . .
H39A H 0.940067 0.186957 0.805198 0.047 Uiso 1 1 calc R . . . .
H39B H 0.962358 0.274009 0.824958 0.047 Uiso 1 1 calc R . . . .
C40 C 0.8584(2) 0.2209(2) 0.84822(19) 0.0270(11) Uani 1 1 d . . . . .
H40 H 0.878361 0.208237 0.883999 0.032 Uiso 1 1 calc R . . . .
C41 C 0.9578(3) 0.2436(4) 0.7099(2) 0.087(3) Uani 1 1 d . . . . .
H41A H 0.987040 0.295361 0.714719 0.130 Uiso 1 1 calc GR . . . .
H41B H 0.937164 0.224855 0.669374 0.130 Uiso 1 1 calc GR . . . .
H41C H 0.990916 0.215556 0.721140 0.130 Uiso 1 1 calc GR . . . .
C43 C 0.8196(2) 0.3079(2) 0.91926(19) 0.0232(11) Uani 1 1 d . . . . .
C45 C 0.7857(2) 0.3720(2) 0.92725(18) 0.0224(10) Uani 1 1 d . . . . .
H45 H 0.818489 0.412939 0.911008 0.027 Uiso 1 1 calc R . . . .
C46 C 0.7801(3) 0.3996(3) 0.99066(19) 0.0375(13) Uani 1 1 d . . . . .
H46A H 0.756517 0.439348 0.994009 0.056 Uiso 1 1 calc GR . . . .
H46B H 0.830985 0.417778 1.011651 0.056 Uiso 1 1 calc GR . . . .
H46C H 0.749048 0.359415 1.007107 0.056 Uiso 1 1 calc GR . . . .
C48 C 0.6740(2) 0.3899(2) 0.87621(19) 0.0242(11) Uani 1 1 d . . . . .
C50 C 0.6115(2) 0.3556(2) 0.82625(19) 0.0234(11) Uani 1 1 d . . . . .
H50 H 0.583445 0.305653 0.832425 0.028 Uiso 1 1 calc R . . . .
C51 C 0.5548(2) 0.3989(2) 0.8246(2) 0.0259(11) Uani 1 1 d . . . . .
H51A H 0.529017 0.398544 0.860288 0.031 Uiso 1 1 calc R . . . .
H51B H 0.582056 0.450405 0.823317 0.031 Uiso 1 1 calc R . . . .
C52 C 0.4967(3) 0.3674(2) 0.7731(2) 0.0366(13) Uani 1 1 d . . . . .
H52A H 0.462724 0.398610 0.771909 0.044 Uiso 1 1 calc R . . . .
H52B H 0.465492 0.317972 0.776794 0.044 Uiso 1 1 calc R . . . .
C53 C 0.5338(3) 0.3619(2) 0.7167(2) 0.0387(13) Uani 1 1 d . . . . .
H53 H 0.562706 0.412506 0.712610 0.046 Uiso 1 1 calc R . . . .
C54 C 0.5891(3) 0.3178(2) 0.7192(2) 0.0366(13) Uani 1 1 d . . . . .
H54A H 0.614309 0.317135 0.683297 0.044 Uiso 1 1 calc R . . . .
H54B H 0.560296 0.266715 0.720372 0.044 Uiso 1 1 calc R . . . .
C55 C 0.6499(2) 0.3458(2) 0.77038(19) 0.0251(11) Uani 1 1 d . . . . .
H55 H 0.675436 0.306957 0.772185 0.030 Uiso 1 1 calc R . . . .
C56 C 0.4735(3) 0.3301(3) 0.6662(2) 0.0650(17) Uani 1 1 d . . . . .
H56A H 0.496974 0.333190 0.630145 0.097 Uiso 1 1 calc GR . . . .
H56B H 0.436315 0.357672 0.668435 0.097 Uiso 1 1 calc GR . . . .
H56C H 0.447934 0.278693 0.667217 0.097 Uiso 1 1 calc GR . . . .
C58 C 0.7803(2) 0.4120(2) 0.76314(18) 0.0224(10) Uani 1 1 d . . . . .
C61 C 0.9058(2) 0.4850(2) 0.7451(2) 0.0330(12) Uani 1 1 d . . . . .
C62 C 0.9142(2) 0.4323(2) 0.6920(2) 0.0400(14) Uani 1 1 d . . . . .
H62A H 0.889823 0.381834 0.696227 0.060 Uiso 1 1 calc GR . . . .
H62B H 0.968130 0.439067 0.687977 0.060 Uiso 1 1 calc GR . . . .
H62C H 0.889899 0.442183 0.657576 0.060 Uiso 1 1 calc GR . . . .
C63 C 0.9341(2) 0.5633(2) 0.7365(2) 0.0431(14) Uani 1 1 d . . . . .
H63A H 0.904628 0.569518 0.703061 0.065 Uiso 1 1 calc GR . . . .
H63B H 0.987815 0.574790 0.729945 0.065 Uiso 1 1 calc GR . . . .
H63C H 0.928339 0.596439 0.771037 0.065 Uiso 1 1 calc GR . . . .
C64 C 0.9445(2) 0.4768(3) 0.8010(2) 0.0519(16) Uani 1 1 d . . . . .
H64A H 0.930452 0.506828 0.833742 0.078 Uiso 1 1 calc GR . . . .
H64B H 0.999681 0.493076 0.800227 0.078 Uiso 1 1 calc GR . . . .
H64C H 0.928403 0.425370 0.804926 0.078 Uiso 1 1 calc GR . . . .
O130 O 0.32673(15) 1.10810(15) 0.53417(13) 0.0279(7) Uani 1 1 d . . . . .
O132 O 0.43801(16) 1.08497(16) 0.54271(14) 0.0375(8) Uani 1 1 d . . . . .
O142 O 0.16433(15) 1.01960(14) 0.57314(12) 0.0259(7) Uani 1 1 d . . . . .
O147 O 0.31997(15) 1.10413(14) 0.70295(12) 0.0246(7) Uani 1 1 d . . . . .
O157 O 0.03327(15) 1.03905(14) 0.68674(13) 0.0274(7) Uani 1 1 d . . . . .
O162 O 0.01213(15) 1.18455(14) 0.52615(13) 0.0317(8) Uani 1 1 d . . . . .
O172 O 0.16332(15) 1.27788(15) 0.62620(13) 0.0280(7) Uani 1 1 d . . . . .
O177 O 0.02545(14) 1.45531(14) 0.56573(12) 0.0246(7) Uani 1 1 d . . . . .
O187 O 0.13626(16) 1.36097(14) 0.43827(13) 0.0309(8) Uani 1 1 d . . . . .
O188 O 0.15711(15) 1.47520(14) 0.41769(13) 0.0249(7) Uani 1 1 d . . . . .
N140 N 0.25243(17) 0.95937(17) 0.55875(14) 0.0196(8) Uani 1 1 d . . . . .
H140 H 0.283283 0.939310 0.574984 0.024 Uiso 1 1 calc R . . . .
N145 N 0.19613(17) 1.03772(16) 0.69151(14) 0.0182(8) Uani 1 1 d . . . . .
H145 H 0.150658 1.034841 0.702298 0.022 Uiso 1 1 calc R . . . .
N155 N 0.11083(17) 1.15418(16) 0.69070(14) 0.0175(8) Uani 1 1 d . . . . .
H155 H 0.126505 1.190076 0.671718 0.021 Uiso 1 1 calc R . . . .
N160 N 0.06062(18) 1.10704(17) 0.56620(15) 0.0249(9) Uani 1 1 d . . . . .
H160 H 0.093280 1.081486 0.564068 0.030 Uiso 1 1 calc R . . . .
N170 N 0.17070(18) 1.28787(17) 0.53192(15) 0.0219(8) Uani 1 1 d . . . . .
H170 H 0.169803 1.316086 0.506519 0.026 Uiso 1 1 calc R . . . .
N175 N 0.04524(18) 1.34428(17) 0.55895(15) 0.0237(9) Uani 1 1 d . . . . .
H175 H 0.025067 1.296698 0.547651 0.028 Uiso 1 1 calc R . . . .
N185 N 0.03996(18) 1.41232(17) 0.43013(15) 0.0232(9) Uani 1 1 d . . . . .
H185 H 0.027077 1.451876 0.426509 0.028 Uiso 1 1 calc R . . . .
C129 C 0.3582(2) 1.1720(2) 0.57889(19) 0.0325(12) Uani 1 1 d . . . . .
H12A H 0.407719 1.200016 0.569726 0.049 Uiso 1 1 calc GR . . . .
H12B H 0.364185 1.156852 0.615934 0.049 Uiso 1 1 calc GR . . . .
H12C H 0.323894 1.202704 0.581397 0.049 Uiso 1 1 calc GR . . . .
C131 C 0.3727(2) 1.0665(2) 0.52269(18) 0.0224(10) Uani 1 1 d . . . . .
C133 C 0.3327(2) 0.9961(2) 0.48170(18) 0.0206(10) Uani 1 1 d . . . . .
H133 H 0.326930 1.008192 0.442536 0.025 Uiso 1 1 calc R . . . .
C134 C 0.3833(2) 0.9444(2) 0.47833(18) 0.0240(10) Uani 1 1 d . . . . .
H13A H 0.430361 0.966949 0.461729 0.029 Uiso 1 1 calc R . . . .
H13B H 0.397848 0.938841 0.517847 0.029 Uiso 1 1 calc R . . . .
C135 C 0.3447(2) 0.8703(2) 0.44245(18) 0.0268(11) Uani 1 1 d . . . . .
H13C H 0.378080 0.838555 0.444340 0.032 Uiso 1 1 calc R . . . .
H13D H 0.336773 0.875093 0.401710 0.032 Uiso 1 1 calc R . . . .
C136 C 0.2671(2) 0.8334(2) 0.46272(19) 0.0283(11) Uani 1 1 d . . . . .
H136 H 0.275904 0.828303 0.503733 0.034 Uiso 1 1 calc R . . . .
C137 C 0.2180(2) 0.8849(2) 0.46050(18) 0.0237(10) Uani 1 1 d . . . . .
H13E H 0.208833 0.889872 0.419937 0.028 Uiso 1 1 calc R . . . .
H13F H 0.168276 0.862541 0.473617 0.028 Uiso 1 1 calc R . . . .
C138 C 0.2527(2) 0.9604(2) 0.49701(17) 0.0195(10) Uani 1 1 d . U . . .
H138 H 0.220328 0.991391 0.487751 0.023 Uiso 1 1 calc R . . . .
C139 C 0.2308(3) 0.7573(2) 0.4263(2) 0.0379(13) Uani 1 1 d . . . . .
H13G H 0.223697 0.761104 0.385672 0.057 Uiso 1 1 calc GR . . . .
H13H H 0.181452 0.735460 0.439305 0.057 Uiso 1 1 calc GR . . . .
H13I H 0.263838 0.726383 0.430485 0.057 Uiso 1 1 calc GR . . . .
C141 C 0.2068(2) 0.9880(2) 0.59166(18) 0.0168(10) Uani 1 1 d . . . . .
C143 C 0.2073(2) 0.9748(2) 0.65303(17) 0.0197(10) Uani 1 1 d . . . . .
H143 H 0.257063 0.968069 0.665344 0.024 Uiso 1 1 calc R . . . .
C144 C 0.1440(2) 0.9072(2) 0.65667(19) 0.0284(11) Uani 1 1 d . . . . .
H14A H 0.145327 0.898484 0.696315 0.043 Uiso 1 1 calc GR . . . .
H14B H 0.150441 0.864931 0.630516 0.043 Uiso 1 1 calc GR . . . .
H14C H 0.095074 0.914288 0.645535 0.043 Uiso 1 1 calc GR . . . .
C146 C 0.2520(2) 1.0988(2) 0.71067(17) 0.0169(10) Uani 1 1 d . . . . .
C148 C 0.2349(2) 1.1654(2) 0.74575(18) 0.0178(10) Uani 1 1 d . . . . .
H148 H 0.254996 1.168240 0.786469 0.021 Uiso 1 1 calc R . . . .
C149 C 0.2786(2) 1.2365(2) 0.72953(19) 0.0228(10) Uani 1 1 d . . . . .
H14D H 0.259782 1.237830 0.689854 0.027 Uiso 1 1 calc R . . . .
H14E H 0.332943 1.239044 0.730002 0.027 Uiso 1 1 calc R . . . .
C150 C 0.2702(2) 1.3027(2) 0.77128(18) 0.0267(11) Uani 1 1 d . . . . .
H15A H 0.297108 1.348133 0.758209 0.032 Uiso 1 1 calc R . . . .
H15B H 0.294174 1.304270 0.810141 0.032 Uiso 1 1 calc R . . . .
C151 C 0.1866(2) 1.2994(2) 0.77493(18) 0.0254(11) Uani 1 1 d . . . . .
H151 H 0.164655 1.302358 0.736122 0.030 Uiso 1 1 calc R . . . .
C152 C 0.1431(2) 1.2261(2) 0.78940(19) 0.0260(11) Uani 1 1 d . . . . .
H15C H 0.162295 1.223742 0.828730 0.031 Uiso 1 1 calc R . . . .
H15D H 0.088855 1.223619 0.789714 0.031 Uiso 1 1 calc R . . . .
C153 C 0.1495(2) 1.1605(2) 0.74791(18) 0.0196(10) Uani 1 1 d . . . . .
H153 H 0.124382 1.115678 0.763266 0.024 Uiso 1 1 calc R . . . .
C154 C 0.1799(2) 1.3642(2) 0.81816(19) 0.0378(12) Uani 1 1 d . . . . .
H15E H 0.126205 1.360619 0.820601 0.057 Uiso 1 1 calc GR . . . .
H15F H 0.205503 1.409754 0.805633 0.057 Uiso 1 1 calc GR . . . .
H15G H 0.203679 1.363905 0.856160 0.057 Uiso 1 1 calc GR . . . .
C156 C 0.0529(2) 1.0965(2) 0.66614(19) 0.0206(10) Uani 1 1 d . . . . .
C158 C 0.0112(2) 1.1017(2) 0.6105(2) 0.0280(12) Uani 1 1 d . . . . .
H158 H -0.002485 1.148521 0.618064 0.034 Uiso 1 1 calc R . . . .
C159 C -0.0622(2) 1.0404(2) 0.5941(3) 0.0556(17) Uani 1 1 d . . . . .
H15H H -0.088039 1.046080 0.558684 0.083 Uiso 1 1 calc GR . . . .
H15I H -0.094857 1.042100 0.625350 0.083 Uiso 1 1 calc GR . . . .
H15J H -0.051223 0.993214 0.587702 0.083 Uiso 1 1 calc GR . . . .
C161 C 0.0586(2) 1.1501(2) 0.5275(2) 0.0262(11) Uani 1 1 d . . . . .
C163 C 0.1211(3) 1.1574(2) 0.48697(19) 0.0340(12) Uani 1 1 d . . . . .
H163 H 0.136282 1.111300 0.482380 0.041 Uiso 1 1 calc R . . . .
C164 C 0.0941(3) 1.1656(3) 0.42725(19) 0.0461(15) Uani 1 1 d . . . . .
H16D H 0.050691 1.122603 0.410034 0.055 Uiso 1 1 calc R . . . .
H16E H 0.076609 1.209821 0.430527 0.055 Uiso 1 1 calc R . . . .
C165 C 0.1573(3) 1.1722(3) 0.3884(2) 0.0530(16) Uani 1 1 d . . . . .
H16F H 0.172434 1.126594 0.383047 0.064 Uiso 1 1 calc R . . . .
H16G H 0.138728 1.178393 0.350045 0.064 Uiso 1 1 calc R . . . .
C166 C 0.2247(3) 1.2360(3) 0.4136(2) 0.0555(18) Uani 1 1 d . . . . .
H166 H 0.207931 1.281152 0.417073 0.067 Uiso 1 1 calc R . . . .
C167 C 0.2519(3) 1.2300(3) 0.4750(2) 0.0412(14) Uani 1 1 d . . . . .
H16H H 0.272616 1.187743 0.472288 0.049 Uiso 1 1 calc R . . . .
H16I H 0.293690 1.274673 0.491815 0.049 Uiso 1 1 calc R . . . .
C168 C 0.1905(2) 1.2205(2) 0.51521(19) 0.0263(11) Uani 1 1 d . . . . .
H168 H 0.210356 1.207547 0.550896 0.032 Uiso 1 1 calc R . . . .
C169 C 0.2926(4) 1.2468(4) 0.3773(2) 0.092(3) Uani 1 1 d . . . . .
H16J H 0.336724 1.283877 0.399799 0.137 Uiso 1 1 calc GR . . . .
H16K H 0.279633 1.262990 0.342047 0.137 Uiso 1 1 calc GR . . . .
H16L H 0.304490 1.200372 0.367117 0.137 Uiso 1 1 calc GR . . . .
C171 C 0.1537(2) 1.3078(2) 0.58579(19) 0.0208(10) Uani 1 1 d . . . . .
C173 C 0.1177(2) 1.3711(2) 0.59372(18) 0.0206(10) Uani 1 1 d . . . . .
H173 H 0.150548 1.412506 0.577985 0.025 Uiso 1 1 calc R . . . .
C174 C 0.1127(2) 1.3981(2) 0.65667(19) 0.0327(12) Uani 1 1 d . . . . .
H17A H 0.096941 1.442839 0.660893 0.049 Uiso 1 1 calc GR . . . .
H17B H 0.162407 1.408713 0.678496 0.049 Uiso 1 1 calc GR . . . .
H17C H 0.075379 1.360426 0.671505 0.049 Uiso 1 1 calc GR . . . .
C176 C 0.0074(2) 1.3892(2) 0.54316(19) 0.0186(10) Uani 1 1 d . . . . .
C178 C -0.0542(2) 1.3550(2) 0.49423(18) 0.0224(10) Uani 1 1 d . . . . .
H178 H -0.082536 1.305316 0.500679 0.027 Uiso 1 1 calc R . . . .
C179 C -0.1109(2) 1.3990(2) 0.49140(19) 0.0289(11) Uani 1 1 d . . . . .
H17D H -0.136629 1.399980 0.527093 0.035 Uiso 1 1 calc R . . . .
H17E H -0.083253 1.450148 0.489250 0.035 Uiso 1 1 calc R . . . .
C180 C -0.1704(2) 1.3663(3) 0.4391(2) 0.0402(13) Uani 1 1 d . . . . .
H18A H -0.200374 1.316386 0.442645 0.048 Uiso 1 1 calc R . . . .
H18B H -0.205456 1.396535 0.438502 0.048 Uiso 1 1 calc R . . . .
C181 C -0.1340(3) 1.3625(3) 0.3829(2) 0.0383(13) Uani 1 1 d . . . . .
H181 H -0.104775 1.413133 0.379178 0.046 Uiso 1 1 calc R . . . .
C182 C -0.0787(2) 1.3166(2) 0.3861(2) 0.0333(12) Uani 1 1 d . . . . .
H18C H -0.108190 1.265906 0.387813 0.040 Uiso 1 1 calc R . . . .
H18D H -0.053549 1.314836 0.350136 0.040 Uiso 1 1 calc R . . . .
C183 C -0.0180(2) 1.3450(2) 0.43722(19) 0.0257(11) Uani 1 1 d . . . . .
H183 H 0.008267 1.306622 0.438627 0.031 Uiso 1 1 calc R . . . .
C184 C -0.1928(3) 1.3289(3) 0.3305(2) 0.0687(19) Uani 1 1 d . . . . .
H18E H -0.167100 1.328532 0.295217 0.103 Uiso 1 1 calc GR . . . .
H18F H -0.228301 1.357996 0.329403 0.103 Uiso 1 1 calc GR . . . .
H18G H -0.220626 1.278623 0.333082 0.103 Uiso 1 1 calc GR . . . .
C186 C 0.1141(2) 1.4122(2) 0.42927(18) 0.0220(10) Uani 1 1 d . . . . .
C189 C 0.2383(2) 1.4842(2) 0.4116(2) 0.0298(12) Uani 1 1 d . . . . .
C190 C 0.2666(2) 1.5637(2) 0.4027(2) 0.0422(14) Uani 1 1 d . . . . .
H19A H 0.238979 1.568874 0.367917 0.063 Uiso 1 1 calc GR . . . .
H19B H 0.320977 1.576298 0.398429 0.063 Uiso 1 1 calc GR . . . .
H19C H 0.257851 1.596536 0.436235 0.063 Uiso 1 1 calc GR . . . .
C191 C 0.2469(2) 1.4318(2) 0.3587(2) 0.0393(13) Uani 1 1 d . . . . .
H19D H 0.223381 1.381199 0.363116 0.059 Uiso 1 1 calc GR . . . .
H19E H 0.300887 1.439214 0.354367 0.059 Uiso 1 1 calc GR . . . .
H19F H 0.221922 1.441058 0.324303 0.059 Uiso 1 1 calc GR . . . .
C192 C 0.2805(3) 1.4767(3) 0.4665(2) 0.0525(16) Uani 1 1 d . . . . .
H19G H 0.263659 1.502409 0.500229 0.079 Uiso 1 1 calc GR . . . .
H19H H 0.335139 1.498149 0.465873 0.079 Uiso 1 1 calc GR . . . .
H19I H 0.269663 1.424778 0.468571 0.079 Uiso 1 1 calc GR . . . .
O66 O 0.34025(15) 0.89109(15) 0.79865(13) 0.0276(7) Uani 1 1 d . . . . .
O68 O 0.22901(16) 0.91497(16) 0.79062(14) 0.0379(8) Uani 1 1 d . . . . .
O78 O 0.50248(15) 0.98001(15) 0.76043(12) 0.0255(7) Uani 1 1 d . . . . .
O83 O 0.34743(14) 0.89680(13) 0.63050(12) 0.0229(7) Uani 1 1 d . . . . .
O93 O 0.63269(15) 0.95998(14) 0.64675(13) 0.0282(8) Uani 1 1 d . . . . .
O98 O 0.65467(16) 0.81581(15) 0.80696(13) 0.0323(8) Uani 1 1 d . . . . .
O108 O 0.50355(16) 0.72275(14) 0.70707(12) 0.0283(7) Uani 1 1 d . . . . .
O113 O 0.64091(15) 0.54442(14) 0.76776(12) 0.0255(7) Uani 1 1 d . . . . .
O123 O 0.52947(16) 0.63843(15) 0.89583(13) 0.0331(8) Uani 1 1 d . . . . .
O124 O 0.50947(15) 0.52473(14) 0.91600(12) 0.0242(7) Uani 1 1 d . . . . .
N76 N 0.41388(17) 1.04049(16) 0.77393(14) 0.0187(8) Uani 1 1 d . . . . .
H76 H 0.382928 1.060402 0.757655 0.022 Uiso 1 1 calc R . . . .
N81 N 0.47078(17) 0.96185(17) 0.64149(14) 0.0182(8) Uani 1 1 d . . . . .
H81 H 0.516407 0.964988 0.630944 0.022 Uiso 1 1 calc R . . . .
N91 N 0.55627(17) 0.84621(17) 0.64295(14) 0.0192(8) Uani 1 1 d . . . . .
H91 H 0.541321 0.809904 0.661620 0.023 Uiso 1 1 calc R . . . .
N96 N 0.60488(19) 0.89259(17) 0.76753(15) 0.0256(9) Uani 1 1 d . . . . .
H96 H 0.571405 0.917244 0.769131 0.031 Uiso 1 1 calc R . . . .
N106 N 0.49665(18) 0.71190(17) 0.80087(15) 0.0231(9) Uani 1 1 d . . . . .
H106 H 0.497754 0.683806 0.826332 0.028 Uiso 1 1 calc R . . . .
N111 N 0.62169(18) 0.65546(17) 0.77425(15) 0.0221(9) Uani 1 1 d . . . . .
H111 H 0.642251 0.702924 0.785963 0.027 Uiso 1 1 calc R . . . .
N121 N 0.62599(18) 0.58817(16) 0.90313(14) 0.0208(8) Uani 1 1 d . . . . .
H121 H 0.638617 0.548527 0.906907 0.025 Uiso 1 1 calc R . . . .
C65 C 0.3093(3) 0.8272(2) 0.75390(18) 0.0319(12) Uani 1 1 d . . . . .
H65A H 0.287156 0.841127 0.720581 0.048 Uiso 1 1 calc GR . . . .
H65B H 0.270000 0.790994 0.768483 0.048 Uiso 1 1 calc GR . . . .
H65C H 0.349849 0.806046 0.742218 0.048 Uiso 1 1 calc GR . . . .
C67 C 0.2936(2) 0.9334(2) 0.81082(19) 0.0235(11) Uani 1 1 d . . . . .
C69 C 0.3334(2) 1.0049(2) 0.85192(19) 0.0220(10) Uani 1 1 d . . . . .
H69 H 0.339114 0.993496 0.891333 0.026 Uiso 1 1 calc R . . . .
C70 C 0.2831(2) 1.0548(2) 0.85402(18) 0.0235(10) Uani 1 1 d . . . . .
H70A H 0.235760 1.032448 0.870308 0.028 Uiso 1 1 calc R . . . .
H70B H 0.269310 1.060386 0.814337 0.028 Uiso 1 1 calc R . . . .
C71 C 0.3232(2) 1.1303(2) 0.89089(19) 0.0268(11) Uani 1 1 d . . . . .
H71A H 0.290181 1.162469 0.889388 0.032 Uiso 1 1 calc R . . . .
H71B H 0.331417 1.125262 0.931529 0.032 Uiso 1 1 calc R . . . .
C72 C 0.3988(2) 1.1658(2) 0.87068(19) 0.0266(11) Uani 1 1 d . . . . .
H72 H 0.389335 1.170658 0.829693 0.032 Uiso 1 1 calc R . . . .
C73 C 0.4500(2) 1.1163(2) 0.87230(18) 0.0230(10) Uani 1 1 d . . . . .
H73A H 0.461073 1.111987 0.912775 0.028 Uiso 1 1 calc R . . . .
H73B H 0.498667 1.139168 0.857904 0.028 Uiso 1 1 calc R . . . .
C74 C 0.4137(2) 1.0392(2) 0.83561(18) 0.0192(10) Uani 1 1 d . . . . .
H74 H 0.445700 1.007718 0.844788 0.023 Uiso 1 1 calc R . . . .
C75 C 0.4378(3) 1.2422(2) 0.90618(19) 0.0381(13) Uani 1 1 d . . . . .
H75A H 0.404886 1.273639 0.903377 0.057 Uiso 1 1 calc GR . . . .
H75B H 0.485968 1.263215 0.891268 0.057 Uiso 1 1 calc GR . . . .
H75C H 0.447389 1.238844 0.946643 0.057 Uiso 1 1 calc GR . . . .
C77 C 0.4599(2) 1.0122(2) 0.74139(18) 0.0190(10) Uani 1 1 d . . . . .
C79 C 0.4585(2) 1.02402(19) 0.67927(17) 0.0159(9) Uani 1 1 d . . . . .
H79 H 0.408380 1.029968 0.666790 0.019 Uiso 1 1 calc R . . . .
C80 C 0.5221(2) 1.09399(19) 0.67691(18) 0.0254(11) Uani 1 1 d . . . . .
H80A H 0.571176 1.088052 0.689234 0.038 Uiso 1 1 calc GR . . . .
H80B H 0.513769 1.135607 0.702663 0.038 Uiso 1 1 calc GR . . . .
H80C H 0.522035 1.102935 0.637312 0.038 Uiso 1 1 calc GR . . . .
C82 C 0.4139(2) 0.8994(2) 0.62214(17) 0.0180(10) Uani 1 1 d . . . . .
C84 C 0.4328(2) 0.8363(2) 0.58742(18) 0.0183(10) Uani 1 1 d . . . . .
H84 H 0.413174 0.833772 0.546638 0.022 Uiso 1 1 calc R . . . .
C85 C 0.3872(2) 0.76389(19) 0.60404(19) 0.0221(10) Uani 1 1 d . . . . .
H85A H 0.405700 0.762134 0.643702 0.027 Uiso 1 1 calc R . . . .
H85B H 0.332933 0.761622 0.603341 0.027 Uiso 1 1 calc R . . . .
C86 C 0.3958(2) 0.6985(2) 0.5621(2) 0.0311(12) Uani 1 1 d . . . . .
H86A H 0.367913 0.652799 0.574338 0.037 Uiso 1 1 calc R . . . .
H86B H 0.372745 0.697982 0.523165 0.037 Uiso 1 1 calc R . . . .
C87 C 0.4783(2) 0.7004(2) 0.55886(19) 0.0248(11) Uani 1 1 d . . . . .
H87 H 0.499606 0.696902 0.597699 0.030 Uiso 1 1 calc R . . . .
C88 C 0.5242(2) 0.7740(2) 0.54405(18) 0.0246(11) Uani 1 1 d . . . . .
H88A H 0.578312 0.775789 0.544734 0.030 Uiso 1 1 calc R . . . .
H88B H 0.506217 0.776403 0.504419 0.030 Uiso 1 1 calc R . . . .
C89 C 0.5170(2) 0.8408(2) 0.58604(17) 0.0196(10) Uani 1 1 d . . . . .
H89 H 0.542555 0.885586 0.570810 0.024 Uiso 1 1 calc R . . . .
C90 C 0.4892(3) 0.6378(2) 0.5144(2) 0.0437(14) Uani 1 1 d . . . . .
H90A H 0.473207 0.643057 0.475555 0.066 Uiso 1 1 calc GR . . . .
H90B H 0.458457 0.590828 0.522113 0.066 Uiso 1 1 calc GR . . . .
H90C H 0.542795 0.639523 0.517146 0.066 Uiso 1 1 calc GR . . . .
C92 C 0.6147(2) 0.9052(2) 0.66762(19) 0.0206(10) Uani 1 1 d . . . . .
C94 C 0.6562(2) 0.8985(2) 0.7226(2) 0.0272(11) Uani 1 1 d . . . . .
H94 H 0.671079 0.852326 0.714817 0.033 Uiso 1 1 calc R . . . .
C95 C 0.7273(2) 0.9614(2) 0.7419(3) 0.0583(18) Uani 1 1 d . . . . .
H95A H 0.714026 1.007277 0.750344 0.087 Uiso 1 1 calc GR . . . .
H95B H 0.761019 0.963636 0.711162 0.087 Uiso 1 1 calc GR . . . .
H95C H 0.753129 0.954054 0.776706 0.087 Uiso 1 1 calc GR . . . .
C97 C 0.6078(2) 0.8501(2) 0.80652(19) 0.0266(11) Uani 1 1 d . . . . .
C99 C 0.5462(2) 0.8439(2) 0.84648(19) 0.0302(12) Uani 1 1 d . . . . .
H99 H 0.531449 0.890213 0.850805 0.036 Uiso 1 1 calc R . . . .
C100 C 0.5719(3) 0.8353(2) 0.9063(2) 0.0433(14) Uani 1 1 d . . . . .
H10A H 0.589044 0.790939 0.903048 0.052 Uiso 1 1 calc R . . . .
H10B H 0.615486 0.878075 0.923647 0.052 Uiso 1 1 calc R . . . .
C101 C 0.5101(3) 0.8292(3) 0.9446(2) 0.0560(17) Uani 1 1 d . . . . .
H10C H 0.494730 0.874664 0.949648 0.067 Uiso 1 1 calc R . . . .
H10D H 0.528949 0.823583 0.983081 0.067 Uiso 1 1 calc R . . . .
C102 C 0.4400(3) 0.7626(3) 0.9192(2) 0.0481(16) Uani 1 1 d . . . . .
H102 H 0.455774 0.716945 0.916125 0.058 Uiso 1 1 calc R . . . .
C103 C 0.4133(3) 0.7696(3) 0.8588(2) 0.0407(14) Uani 1 1 d . . . . .
H10E H 0.391913 0.811419 0.861989 0.049 Uiso 1 1 calc R . . . .
H10F H 0.372064 0.724735 0.841318 0.049 Uiso 1 1 calc R . . . .
C104 C 0.4768(2) 0.7811(2) 0.81812(19) 0.0282(11) Uani 1 1 d . . . . .
H104 H 0.456971 0.794348 0.782514 0.034 Uiso 1 1 calc R . . . .
C105 C 0.3759(3) 0.7565(3) 0.9569(2) 0.076(2) Uani 1 1 d . . . . .
H10G H 0.357444 0.799351 0.958296 0.113 Uiso 1 1 calc GR . . . .
H10H H 0.394236 0.754087 0.996039 0.113 Uiso 1 1 calc GR . . . .
H10I H 0.334539 0.711979 0.940978 0.113 Uiso 1 1 calc GR . . . .
C107 C 0.5129(2) 0.6916(2) 0.74707(18) 0.0214(10) Uani 1 1 d . . . . .
C109 C 0.5496(2) 0.6300(2) 0.73937(19) 0.0245(11) Uani 1 1 d . . . . .
H109 H 0.516666 0.588425 0.754850 0.029 Uiso 1 1 calc R . . . .
C110 C 0.5550(3) 0.6022(3) 0.67611(19) 0.0431(14) Uani 1 1 d . . . . .
H11D H 0.595220 0.638023 0.661990 0.065 Uiso 1 1 calc GR . . . .
H11E H 0.506459 0.595201 0.653634 0.065 Uiso 1 1 calc GR . . . .
H11F H 0.566683 0.555437 0.671935 0.065 Uiso 1 1 calc GR . . . .
C112 C 0.6589(2) 0.6102(2) 0.78970(18) 0.0201(10) Uani 1 1 d . . . . .
C114 C 0.7203(2) 0.6440(2) 0.83884(19) 0.0254(11) Uani 1 1 d . . . . .
H114 H 0.749150 0.693530 0.832372 0.030 Uiso 1 1 calc R . . . .
C115 C 0.7768(2) 0.5992(2) 0.84180(19) 0.0253(11) Uani 1 1 d . . . . .
H11G H 0.748677 0.548351 0.844329 0.030 Uiso 1 1 calc R . . . .
H11H H 0.801997 0.597499 0.805876 0.030 Uiso 1 1 calc R . . . .
C116 C 0.8364(2) 0.6311(2) 0.8929(2) 0.0351(12) Uani 1 1 d . . . . .
H11I H 0.867512 0.680412 0.888930 0.042 Uiso 1 1 calc R . . . .
H11J H 0.870318 0.599730 0.893840 0.042 Uiso 1 1 calc R . . . .
C117 C 0.7997(3) 0.6366(2) 0.9492(2) 0.0402(13) Uani 1 1 d . . . . .
H117 H 0.770014 0.586104 0.952880 0.048 Uiso 1 1 calc R . . . .
C118 C 0.7454(2) 0.6821(2) 0.9482(2) 0.0362(12) Uani 1 1 d . . . . .
H11K H 0.774675 0.733328 0.947705 0.043 Uiso 1 1 calc R . . . .
H11L H 0.720024 0.682085 0.984041 0.043 Uiso 1 1 calc R . . . .
C119 C 0.6852(2) 0.6545(2) 0.8964(2) 0.0258(11) Uani 1 1 d . . . . .
H119 H 0.659768 0.693519 0.895214 0.031 Uiso 1 1 calc R . . . .
C120 C 0.8582(3) 0.6692(3) 1.0026(2) 0.0622(17) Uani 1 1 d . . . . .
H12D H 0.882179 0.721371 1.003150 0.093 Uiso 1 1 calc GR . . . .
H12E H 0.897097 0.643592 1.001038 0.093 Uiso 1 1 calc GR . . . .
H12F H 0.832760 0.663535 1.037560 0.093 Uiso 1 1 calc GR . . . .
C122 C 0.5540(2) 0.5873(2) 0.90354(19) 0.0240(11) Uani 1 1 d . . . . .
C125 C 0.4275(2) 0.5145(2) 0.9218(2) 0.0312(12) Uani 1 1 d . . . . .
C126 C 0.4182(3) 0.5675(2) 0.9745(2) 0.0451(14) Uani 1 1 d . . . . .
H12G H 0.448323 0.562935 1.008361 0.068 Uiso 1 1 calc GR . . . .
H12H H 0.364616 0.555744 0.981362 0.068 Uiso 1 1 calc GR . . . .
H12I H 0.435764 0.617712 0.967725 0.068 Uiso 1 1 calc GR . . . .
C127 C 0.3991(2) 0.4369(2) 0.9301(2) 0.0430(14) Uani 1 1 d . . . . .
H12J H 0.403881 0.403754 0.895286 0.064 Uiso 1 1 calc GR . . . .
H12K H 0.345708 0.425885 0.937468 0.064 Uiso 1 1 calc GR . . . .
H12L H 0.429175 0.430255 0.963106 0.064 Uiso 1 1 calc GR . . . .
C128 C 0.3874(2) 0.5235(3) 0.8673(2) 0.0451(14) Uani 1 1 d . . . . .
H12M H 0.404157 0.574964 0.863326 0.068 Uiso 1 1 calc GR . . . .
H12N H 0.332488 0.508290 0.869263 0.068 Uiso 1 1 calc GR . . . .
H12O H 0.399690 0.493073 0.833840 0.068 Uiso 1 1 calc GR . . . .

loop_
_atom_site_aniso_label
_atom_site_aniso_U_11
_atom_site_aniso_U_22
_atom_site_aniso_U_33
_atom_site_aniso_U_23
_atom_site_aniso_U_13
_atom_site_aniso_U_12
O2 0.0324(18) 0.0266(17) 0.0280(19) 0.0034(15) -0.0012(15) 0.0184(15)
O4 0.030(2) 0.0403(19) 0.045(2) 0.0029(17) 0.0006(17) 0.0163(16)
O14 0.0343(18) 0.0382(18) 0.0217(18) 0.0104(15) 0.0045(15) 0.0281(15)
O19 0.0181(16) 0.0297(16) 0.0247(18) 0.0073(14) 0.0053(13) 0.0157(13)
O29 0.0250(17) 0.0216(16) 0.037(2) 0.0153(15) 0.0115(15) 0.0054(14)
O34 0.0289(17) 0.0243(16) 0.041(2) 0.0088(15) -0.0063(15) 0.0174(14)
O44 0.0365(18) 0.0279(17) 0.0217(18) 0.0076(15) 0.0047(15) 0.0165(14)
O49 0.0291(17) 0.0224(17) 0.038(2) 0.0097(15) 0.0048(15) 0.0140(14)
O59 0.0303(18) 0.0302(17) 0.049(2) 0.0221(16) 0.0171(16) 0.0231(15)
O60 0.0193(16) 0.0249(16) 0.036(2) 0.0142(15) 0.0102(14) 0.0127(13)
N12 0.0189(19) 0.0248(19) 0.013(2) 0.0071(16) 0.0024(16) 0.0156(16)
N17 0.0201(19) 0.0245(19) 0.018(2) 0.0077(17) 0.0086(16) 0.0162(17)
N27 0.0191(19) 0.0218(19) 0.021(2) 0.0106(17) 0.0065(16) 0.0125(16)
N32 0.029(2) 0.0236(19) 0.027(2) 0.0020(18) -0.0058(18) 0.0204(17)
N42 0.037(2) 0.029(2) 0.026(2) 0.0140(18) 0.0132(19) 0.0235(18)
N47 0.022(2) 0.021(2) 0.037(3) 0.0118(18) 0.0078(18) 0.0104(17)
N57 0.020(2) 0.0232(19) 0.030(2) 0.0114(17) 0.0097(17) 0.0153(16)
C1 0.029(3) 0.035(3) 0.031(3) 0.004(2) 0.007(2) 0.009(2)
C3 0.022(3) 0.030(3) 0.025(3) 0.018(2) 0.009(2) 0.010(2)
C5 0.023(2) 0.033(3) 0.012(2) 0.010(2) 0.0098(19) 0.012(2)
C6 0.029(3) 0.039(3) 0.023(3) 0.016(2) 0.009(2) 0.024(2)
C7 0.031(3) 0.035(3) 0.021(3) 0.010(2) 0.008(2) 0.020(2)
C8 0.036(3) 0.029(2) 0.018(3) 0.007(2) 0.004(2) 0.020(2)
C9 0.029(3) 0.035(3) 0.016(3) 0.013(2) 0.004(2) 0.014(2)
C10 0.030(3) 0.025(2) 0.012(2) 0.009(2) 0.002(2) 0.015(2)
C11 0.048(3) 0.037(3) 0.030(3) 0.013(2) 0.013(3) 0.019(3)
C13 0.020(2) 0.023(2) 0.018(2) 0.011(2) 0.004(2) 0.0100(19)
C15 0.024(2) 0.023(2) 0.018(2) 0.006(2) 0.005(2) 0.018(2)
C16 0.035(3) 0.025(2) 0.028(3) 0.008(2) 0.017(2) 0.012(2)
C18 0.021(2) 0.023(2) 0.013(2) 0.0101(19) 0.0032(19) 0.017(2)
C20 0.026(2) 0.028(2) 0.012(2) 0.006(2) 0.0015(19) 0.017(2)
C21 0.022(2) 0.023(2) 0.022(3) 0.013(2) 0.013(2) 0.0143(19)
C22 0.034(3) 0.038(3) 0.019(3) 0.010(2) 0.015(2) 0.023(2)
C23 0.030(3) 0.025(2) 0.025(3) 0.001(2) 0.004(2) 0.016(2)
C24 0.058(3) 0.035(3) 0.034(3) -0.005(2) 0.008(3) 0.025(3)
C25 0.029(3) 0.024(2) 0.029(3) 0.001(2) 0.001(2) 0.008(2)
C26 0.015(2) 0.026(2) 0.024(3) 0.008(2) 0.002(2) 0.0077(19)
C28 0.012(2) 0.027(2) 0.031(3) 0.007(2) 0.009(2) 0.010(2)
C30 0.020(2) 0.022(2) 0.038(3) 0.013(2) 0.000(2) 0.008(2)
C31 0.036(3) 0.039(3) 0.086(5) 0.019(3) -0.036(3) -0.010(2)
C33 0.037(3) 0.020(2) 0.030(3) 0.002(2) -0.012(2) 0.016(2)
C35 0.048(3) 0.031(3) 0.021(3) 0.010(2) -0.002(2) 0.030(2)
C36 0.060(3) 0.047(3) 0.028(3) 0.009(3) -0.006(3) 0.037(3)
C37 0.122(5) 0.072(4) 0.019(3) 0.010(3) 0.008(3) 0.080(4)
C38 0.071(4) 0.057(3) 0.048(4) 0.023(3) 0.031(3) 0.057(3)
C39 0.061(3) 0.052(3) 0.030(3) 0.025(3) 0.025(3) 0.045(3)
C40 0.035(3) 0.038(3) 0.022(3) 0.013(2) 0.004(2) 0.028(2)
C41 0.115(5) 0.166(7) 0.054(4) 0.068(5) 0.062(4) 0.125(5)
C43 0.027(3) 0.027(2) 0.025(3) 0.013(2) 0.011(2) 0.016(2)
C45 0.019(2) 0.033(3) 0.020(3) 0.006(2) 0.002(2) 0.015(2)
C46 0.050(3) 0.052(3) 0.023(3) 0.007(2) 0.008(2) 0.035(3)
C48 0.031(3) 0.022(2) 0.031(3) 0.016(2) 0.019(2) 0.017(2)
C50 0.015(2) 0.019(2) 0.035(3) 0.008(2) 0.002(2) 0.0024(19)
C51 0.016(2) 0.017(2) 0.049(3) 0.015(2) 0.009(2) 0.0065(19)
C52 0.036(3) 0.029(3) 0.044(3) 0.007(3) -0.007(3) 0.010(2)
C53 0.029(3) 0.033(3) 0.045(4) 0.008(3) -0.014(3) -0.003(2)
C54 0.049(3) 0.025(3) 0.033(3) 0.006(2) 0.006(3) 0.006(2)
C55 0.030(3) 0.025(2) 0.026(3) 0.008(2) 0.009(2) 0.014(2)
C56 0.068(4) 0.064(4) 0.049(4) -0.001(3) -0.006(3) 0.006(3)
C58 0.031(3) 0.023(2) 0.020(3) 0.007(2) 0.011(2) 0.016(2)
C61 0.018(2) 0.043(3) 0.047(3) 0.019(3) 0.009(2) 0.017(2)
C62 0.025(3) 0.051(3) 0.058(4) 0.021(3) 0.018(3) 0.025(2)
C63 0.020(3) 0.048(3) 0.068(4) 0.023(3) 0.010(3) 0.012(2)
C64 0.023(3) 0.059(4) 0.076(4) 0.027(3) -0.009(3) 0.011(3)
O130 0.0287(17) 0.0271(17) 0.030(2) 0.0048(15) -0.0005(15) 0.0122(14)
O132 0.0209(18) 0.042(2) 0.048(2) 0.0084(18) 0.0019(16) 0.0078(16)
O142 0.0306(17) 0.0341(17) 0.0259(19) 0.0119(15) 0.0092(15) 0.0253(15)
O147 0.0230(17) 0.0363(17) 0.0214(18) 0.0083(14) 0.0059(14) 0.0176(14)
O157 0.0269(17) 0.0259(17) 0.034(2) 0.0159(15) 0.0097(15) 0.0081(14)
O162 0.0305(18) 0.0255(17) 0.045(2) 0.0073(16) -0.0086(16) 0.0190(15)
O172 0.0359(18) 0.0329(17) 0.0230(18) 0.0105(15) 0.0045(15) 0.0196(15)
O177 0.0238(16) 0.0235(17) 0.0310(19) 0.0099(15) 0.0060(14) 0.0111(13)
O187 0.0396(19) 0.0312(18) 0.036(2) 0.0164(16) 0.0145(16) 0.0257(16)
O188 0.0242(17) 0.0237(16) 0.035(2) 0.0131(15) 0.0145(15) 0.0136(14)
N140 0.0213(19) 0.031(2) 0.019(2) 0.0158(17) 0.0088(17) 0.0195(17)
N145 0.0159(19) 0.0229(19) 0.020(2) 0.0090(17) 0.0043(16) 0.0090(16)
N155 0.0124(18) 0.0209(19) 0.025(2) 0.0103(17) 0.0081(16) 0.0098(16)
N160 0.023(2) 0.026(2) 0.030(2) 0.0066(18) -0.0056(18) 0.0158(17)
N170 0.027(2) 0.031(2) 0.018(2) 0.0129(18) 0.0119(17) 0.0188(17)
N175 0.026(2) 0.0199(19) 0.031(2) 0.0081(17) 0.0088(18) 0.0132(17)
N185 0.022(2) 0.0198(19) 0.032(2) 0.0093(17) 0.0054(17) 0.0112(16)
C129 0.038(3) 0.043(3) 0.021(3) 0.009(2) 0.000(2) 0.019(2)
C131 0.026(3) 0.030(3) 0.020(3) 0.017(2) 0.005(2) 0.016(2)
C133 0.027(2) 0.030(2) 0.016(2) 0.012(2) 0.004(2) 0.022(2)
C134 0.030(3) 0.030(2) 0.020(3) 0.010(2) 0.013(2) 0.017(2)
C135 0.036(3) 0.036(3) 0.020(3) 0.010(2) 0.010(2) 0.025(2)
C136 0.045(3) 0.034(3) 0.017(3) 0.013(2) 0.011(2) 0.023(2)
C137 0.029(3) 0.029(2) 0.016(3) 0.007(2) 0.010(2) 0.010(2)
C138 0.022(2) 0.037(2) 0.010(2) 0.014(2) 0.0047(18) 0.020(2)
C139 0.046(3) 0.026(3) 0.044(3) 0.006(2) 0.009(3) 0.013(2)
C141 0.020(2) 0.018(2) 0.018(3) 0.0061(19) 0.006(2) 0.0120(19)
C143 0.024(2) 0.026(2) 0.018(2) 0.006(2) 0.010(2) 0.019(2)
C144 0.035(3) 0.029(3) 0.029(3) 0.011(2) 0.012(2) 0.016(2)
C146 0.021(2) 0.031(3) 0.010(2) 0.013(2) 0.0069(19) 0.019(2)
C148 0.017(2) 0.026(2) 0.014(2) 0.0042(19) 0.0008(19) 0.0108(19)
C149 0.017(2) 0.027(2) 0.027(3) 0.006(2) 0.007(2) 0.009(2)
C150 0.036(3) 0.025(2) 0.020(3) -0.001(2) -0.001(2) 0.015(2)
C151 0.032(3) 0.037(3) 0.016(3) 0.005(2) 0.005(2) 0.023(2)
C152 0.030(3) 0.028(2) 0.029(3) 0.010(2) 0.015(2) 0.016(2)
C153 0.018(2) 0.028(2) 0.020(3) 0.013(2) 0.010(2) 0.013(2)
C154 0.042(3) 0.039(3) 0.035(3) -0.002(2) 0.013(2) 0.020(2)
C156 0.015(2) 0.021(2) 0.035(3) 0.013(2) 0.012(2) 0.013(2)
C158 0.020(2) 0.018(2) 0.047(3) 0.012(2) -0.007(2) 0.006(2)
C159 0.032(3) 0.041(3) 0.092(5) 0.025(3) -0.016(3) 0.006(2)
C161 0.025(3) 0.021(2) 0.033(3) 0.002(2) -0.007(2) 0.012(2)
C163 0.066(3) 0.035(3) 0.017(3) 0.007(2) 0.000(2) 0.040(3)
C164 0.091(4) 0.042(3) 0.020(3) 0.005(2) -0.004(3) 0.047(3)
C165 0.102(5) 0.060(4) 0.023(3) 0.011(3) 0.011(3) 0.063(4)
C166 0.094(5) 0.093(5) 0.025(3) 0.031(3) 0.031(3) 0.083(4)
C167 0.050(3) 0.055(3) 0.043(3) 0.019(3) 0.016(3) 0.047(3)
C168 0.035(3) 0.032(3) 0.024(3) 0.010(2) 0.008(2) 0.026(2)
C169 0.134(6) 0.169(7) 0.050(4) 0.069(5) 0.065(4) 0.134(6)
C171 0.022(2) 0.024(2) 0.023(3) 0.011(2) 0.005(2) 0.013(2)
C173 0.028(3) 0.018(2) 0.023(3) 0.010(2) 0.009(2) 0.014(2)
C174 0.043(3) 0.032(3) 0.031(3) 0.003(2) 0.006(2) 0.025(2)
C176 0.016(2) 0.012(2) 0.032(3) 0.010(2) 0.010(2) 0.0070(18)
C178 0.031(3) 0.013(2) 0.030(3) 0.008(2) 0.008(2) 0.013(2)
C179 0.027(3) 0.032(3) 0.030(3) 0.006(2) 0.008(2) 0.011(2)
C180 0.019(3) 0.042(3) 0.055(4) 0.006(3) -0.010(2) 0.007(2)
C181 0.035(3) 0.045(3) 0.030(3) 0.006(3) -0.002(2) 0.007(2)
C182 0.042(3) 0.024(3) 0.032(3) 0.003(2) 0.007(2) 0.007(2)
C183 0.033(3) 0.007(2) 0.038(3) 0.004(2) 0.008(2) 0.007(2)
C184 0.047(3) 0.090(5) 0.047(4) -0.004(3) -0.025(3) 0.000(3)
C186 0.021(2) 0.035(3) 0.015(2) 0.005(2) 0.0052(19) 0.015(2)
C189 0.021(2) 0.033(3) 0.041(3) 0.013(2) 0.001(2) 0.014(2)
C190 0.029(3) 0.042(3) 0.063(4) 0.024(3) 0.015(3) 0.012(2)
C191 0.035(3) 0.049(3) 0.046(3) 0.020(3) 0.026(3) 0.021(3)
C192 0.055(4) 0.047(3) 0.058(4) 0.019(3) -0.010(3) 0.017(3)
O66 0.0313(18) 0.0297(17) 0.0277(19) 0.0086(15) 0.0030(15) 0.0162(15)
O68 0.0214(18) 0.048(2) 0.044(2) 0.0089(18) 0.0029(16) 0.0106(16)
O78 0.0250(16) 0.0401(18) 0.0263(18) 0.0176(15) 0.0105(14) 0.0253(15)
O83 0.0181(16) 0.0245(16) 0.034(2) 0.0131(15) 0.0068(14) 0.0133(13)
O93 0.0265(17) 0.0232(16) 0.039(2) 0.0145(15) 0.0115(15) 0.0083(14)
O98 0.0341(18) 0.0323(18) 0.039(2) 0.0090(16) -0.0080(16) 0.0234(16)
O108 0.0404(19) 0.0327(17) 0.0201(18) 0.0096(15) 0.0063(15) 0.0206(15)
O113 0.0329(18) 0.0154(16) 0.0317(19) 0.0061(14) 0.0066(15) 0.0109(14)
O123 0.0392(19) 0.0358(18) 0.042(2) 0.0220(16) 0.0168(16) 0.0282(16)
O124 0.0237(16) 0.0278(17) 0.0271(19) 0.0082(14) 0.0074(14) 0.0147(14)
N76 0.0205(19) 0.027(2) 0.018(2) 0.0089(17) 0.0069(16) 0.0179(16)
N81 0.0162(18) 0.029(2) 0.018(2) 0.0079(17) 0.0085(16) 0.0168(17)
N91 0.0167(19) 0.0194(19) 0.026(2) 0.0093(17) 0.0022(17) 0.0097(16)
N96 0.034(2) 0.024(2) 0.024(2) 0.0026(18) -0.0054(18) 0.0200(18)
N106 0.029(2) 0.029(2) 0.023(2) 0.0125(18) 0.0077(18) 0.0218(17)
N111 0.023(2) 0.0144(18) 0.034(2) 0.0098(17) 0.0073(18) 0.0091(16)
N121 0.029(2) 0.0146(18) 0.027(2) 0.0091(16) 0.0083(17) 0.0165(16)
C65 0.049(3) 0.017(2) 0.026(3) -0.002(2) 0.003(2) 0.008(2)
C67 0.025(3) 0.031(3) 0.023(3) 0.017(2) 0.010(2) 0.014(2)
C69 0.025(2) 0.027(2) 0.022(3) 0.016(2) 0.006(2) 0.014(2)
C70 0.022(2) 0.038(3) 0.022(3) 0.012(2) 0.008(2) 0.021(2)
C71 0.036(3) 0.034(3) 0.022(3) 0.011(2) 0.012(2) 0.025(2)
C72 0.039(3) 0.025(2) 0.023(3) 0.012(2) 0.011(2) 0.015(2)
C73 0.026(2) 0.028(2) 0.021(3) 0.007(2) 0.002(2) 0.015(2)
C74 0.020(2) 0.021(2) 0.022(3) 0.007(2) 0.003(2) 0.0139(19)
C75 0.066(4) 0.026(3) 0.029(3) 0.011(2) 0.021(3) 0.019(3)
C77 0.013(2) 0.019(2) 0.026(3) 0.003(2) 0.003(2) 0.0076(19)
C79 0.017(2) 0.019(2) 0.017(2) 0.0083(19) 0.0071(19) 0.0103(18)
C80 0.034(3) 0.020(2) 0.025(3) 0.011(2) 0.010(2) 0.008(2)
C82 0.017(2) 0.024(2) 0.016(2) 0.013(2) -0.0013(19) 0.007(2)
C84 0.021(2) 0.027(2) 0.013(2) 0.009(2) 0.0042(19) 0.013(2)
C85 0.020(2) 0.019(2) 0.029(3) 0.002(2) 0.000(2) 0.0117(19)
C86 0.024(3) 0.025(2) 0.043(3) 0.005(2) -0.004(2) 0.008(2)
C87 0.041(3) 0.016(2) 0.021(3) 0.004(2) 0.005(2) 0.013(2)
C88 0.032(3) 0.030(2) 0.020(3) 0.009(2) 0.010(2) 0.017(2)
C89 0.029(2) 0.021(2) 0.014(2) 0.0052(19) 0.005(2) 0.013(2)
C90 0.068(4) 0.027(3) 0.039(3) 0.000(2) 0.004(3) 0.023(3)
C92 0.015(2) 0.019(2) 0.034(3) 0.008(2) 0.011(2) 0.0119(19)
C94 0.015(2) 0.025(2) 0.045(3) 0.007(2) -0.001(2) 0.013(2)
C95 0.029(3) 0.044(3) 0.093(5) 0.036(3) -0.026(3) -0.011(2)
C97 0.040(3) 0.021(2) 0.021(3) -0.002(2) -0.013(2) 0.019(2)
C99 0.044(3) 0.035(3) 0.024(3) 0.003(2) 0.001(2) 0.033(2)
C100 0.080(4) 0.039(3) 0.023(3) 0.003(2) -0.009(3) 0.041(3)
C101 0.118(5) 0.061(4) 0.019(3) 0.015(3) 0.013(3) 0.069(4)
C102 0.082(4) 0.071(4) 0.029(3) 0.031(3) 0.032(3) 0.067(4)
C103 0.054(3) 0.067(4) 0.031(3) 0.024(3) 0.026(3) 0.052(3)
C104 0.037(3) 0.041(3) 0.024(3) 0.014(2) 0.014(2) 0.033(2)
C105 0.122(5) 0.109(5) 0.056(4) 0.056(4) 0.059(4) 0.099(5)
C107 0.018(2) 0.026(2) 0.020(3) 0.003(2) 0.005(2) 0.0063(19)
C109 0.026(2) 0.026(2) 0.030(3) 0.015(2) 0.014(2) 0.012(2)
C110 0.058(3) 0.064(4) 0.027(3) 0.011(3) 0.014(3) 0.046(3)
C112 0.017(2) 0.023(2) 0.023(3) 0.004(2) 0.007(2) 0.009(2)
C114 0.026(3) 0.017(2) 0.037(3) 0.009(2) 0.013(2) 0.009(2)
C115 0.020(2) 0.024(2) 0.035(3) 0.000(2) -0.001(2) 0.015(2)
C116 0.025(3) 0.032(3) 0.050(4) 0.008(2) 0.007(2) 0.010(2)
C117 0.043(3) 0.026(3) 0.045(3) 0.003(2) -0.016(3) 0.005(2)
C118 0.042(3) 0.024(3) 0.033(3) -0.003(2) 0.005(2) -0.001(2)
C119 0.026(2) 0.017(2) 0.039(3) 0.009(2) 0.009(2) 0.010(2)
C120 0.053(4) 0.065(4) 0.053(4) 0.007(3) -0.024(3) 0.001(3)
C122 0.034(3) 0.017(2) 0.031(3) 0.012(2) 0.009(2) 0.017(2)
C125 0.022(2) 0.040(3) 0.042(3) 0.016(2) 0.011(2) 0.018(2)
C126 0.042(3) 0.046(3) 0.060(4) 0.017(3) 0.023(3) 0.028(3)
C127 0.030(3) 0.036(3) 0.065(4) 0.018(3) 0.012(3) 0.007(2)
C128 0.033(3) 0.062(3) 0.046(4) 0.015(3) 0.004(3) 0.020(3)

loop_
_atom_type_symbol
_atom_type_description
_atom_type_scat_dispersion_real
_atom_type_scat_dispersion_imag
_atom_type_scat_source
C C 0.0020 0.0010 'International Tables Vol C Tables 4.2.6.8 and 6.1.1.4'
H H 0.0000 0.0000 'International Tables Vol C Tables 4.2.6.8 and 6.1.1.4'
N N 0.0050 0.0020 'International Tables Vol C Tables 4.2.6.8 and 6.1.1.4'
O O 0.0090 0.0050 'International Tables Vol C Tables 4.2.6.8 and 6.1.1.4'

loop_
_geom_angle_atom_site_label_1
_geom_angle_atom_site_label_2
_geom_angle_atom_site_label_3
_geom_angle
_geom_angle_site_symmetry_1
_geom_angle_site_symmetry_3
_geom_angle_publ_flag
C3 O2 C1 114.8(3) . . ?
C58 O60 C61 119.1(3) . . ?
C10 N12 H12 119.4 . . ?
C13 N12 H12 119.4 . . ?
C13 N12 C10 121.2(3) . . ?
C15 N17 H17 119.3 . . ?
C18 N17 H17 119.3 . . ?
C18 N17 C15 121.4(3) . . ?
C21 N27 H27 119.0 . . ?
C28 N27 H27 119.0 . . ?
C28 N27 C21 121.9(3) . . ?
C30 N32 H32 119.5 . . ?
C33 N32 H32 119.5 . . ?
C33 N32 C30 121.0(3) . . ?
C40 N42 H42 119.2 . . ?
C43 N42 H42 119.2 . . ?
C43 N42 C40 121.7(3) . . ?
C45 N47 H47 119.1 . . ?
C48 N47 H47 119.1 . . ?
C48 N47 C45 121.7(3) . . ?
C55 N57 H57 119.7 . . ?
C58 N57 H57 119.7 . . ?
C58 N57 C55 120.6(3) . . ?
O2 C1 H1A 109.5 . . ?
O2 C1 H1B 109.5 . . ?
O2 C1 H1C 109.5 . . ?
H1A C1 H1B 109.5 . . ?
H1A C1 H1C 109.5 . . ?
H1B C1 H1C 109.5 . . ?
O2 C3 C5 113.5(4) . . ?
O4 C3 O2 122.7(4) . . ?
O4 C3 C5 123.8(4) . . ?
C3 C5 H5 107.0 . . ?
C3 C5 C6 110.9(3) . . ?
C3 C5 C10 110.7(3) . . ?
C6 C5 H5 107.0 . . ?
C6 C5 C10 113.7(3) . . ?
C10 C5 H5 107.0 . . ?
C5 C6 H6A 109.1 . . ?
C5 C6 H6B 109.1 . . ?
H6A C6 H6B 107.8 . . ?
C7 C6 C5 112.6(3) . . ?
C7 C6 H6A 109.1 . . ?
C7 C6 H6B 109.1 . . ?
C6 C7 H7A 109.3 . . ?
C6 C7 H7B 109.3 . . ?
C6 C7 C8 111.6(4) . . ?
H7A C7 H7B 108.0 . . ?
C8 C7 H7A 109.3 . . ?
C8 C7 H7B 109.3 . . ?
C7 C8 H8 107.9 . . ?
C7 C8 C9 109.3(3) . . ?
C9 C8 H8 107.9 . . ?
C11 C8 C7 111.6(4) . . ?
C11 C8 H8 107.9 . . ?
C11 C8 C9 112.0(3) . . ?
C8 C9 H9A 108.9 . . ?
C8 C9 H9B 108.9 . . ?
H9A C9 H9B 107.7 . . ?
C10 C9 C8 113.5(3) . . ?
C10 C9 H9A 108.9 . . ?
C10 C9 H9B 108.9 . . ?
N12 C10 C5 111.3(3) . . ?
N12 C10 C9 111.0(3) . . ?
N12 C10 H10 107.8 . . ?
C5 C10 H10 107.8 . . ?
C9 C10 C5 111.2(3) . . ?
C9 C10 H10 107.8 . . ?
C8 C11 H11A 109.5 . . ?
C8 C11 H11B 109.5 . . ?
C8 C11 H11C 109.5 . . ?
H11A C11 H11B 109.5 . . ?
H11A C11 H11C 109.5 . . ?
H11B C11 H11C 109.5 . . ?
O14 C13 N12 124.7(4) . . ?
O14 C13 C15 120.1(4) . . ?
N12 C13 C15 115.0(3) . . ?
N17 C15 C13 109.5(3) . . ?
N17 C15 H15 109.1 . . ?
N17 C15 C16 110.5(3) . . ?
C13 C15 H15 109.1 . . ?
C16 C15 C13 109.6(3) . . ?
C16 C15 H15 109.1 . . ?
C15 C16 H16A 109.5 . . ?
C15 C16 H16B 109.5 . . ?
C15 C16 H16C 109.5 . . ?
H16A C16 H16B 109.5 . . ?
H16A C16 H16C 109.5 . . ?
H16B C16 H16C 109.5 . . ?
O19 C18 N17 123.0(4) . . ?
O19 C18 C20 118.8(4) . . ?
N17 C18 C20 118.1(3) . . ?
C18 C20 H20 105.5 . . ?
C21 C20 C18 116.7(3) . . ?
C21 C20 H20 105.5 . . ?
C21 C20 C26 111.2(3) . . ?
C26 C20 C18 111.6(3) . . ?
C26 C20 H20 105.5 . . ?
N27 C21 C20 113.6(3) . . ?
N27 C21 H21 107.6 . . ?
N27 C21 C22 111.6(3) . . ?
C20 C21 H21 107.6 . . ?
C20 C21 C22 108.5(3) . . ?
C22 C21 H21 107.6 . . ?
C21 C22 H22A 108.9 . . ?
C21 C22 H22B 108.9 . . ?
H22A C22 H22B 107.7 . . ?
C23 C22 C21 113.2(3) . . ?
C23 C22 H22A 108.9 . . ?
C23 C22 H22B 108.9 . . ?
C22 C23 H23 108.4 . . ?
C22 C23 C24 110.4(4) . . ?
C22 C23 C25 108.6(3) . . ?
C24 C23 H23 108.4 . . ?
C25 C23 H23 108.4 . . ?
C25 C23 C24 112.4(4) . . ?
C23 C24 H24A 109.5 . . ?
C23 C24 H24B 109.5 . . ?
C23 C24 H24C 109.5 . . ?
H24A C24 H24B 109.5 . . ?
H24A C24 H24C 109.5 . . ?
H24B C24 H24C 109.5 . . ?
C23 C25 H25A 109.0 . . ?
C23 C25 H25B 109.0 . . ?
H25A C25 H25B 107.8 . . ?
C26 C25 C23 113.0(3) . . ?
C26 C25 H25A 109.0 . . ?
C26 C25 H25B 109.0 . . ?
C20 C26 H26A 109.6 . . ?
C20 C26 H26B 109.6 . . ?
C25 C26 C20 110.1(3) . . ?
C25 C26 H26A 109.6 . . ?
C25 C26 H26B 109.6 . . ?
H26A C26 H26B 108.2 . . ?
O29 C28 N27 123.0(4) . . ?
O29 C28 C30 122.3(4) . . ?
N27 C28 C30 114.7(3) . . ?
N32 C30 C28 108.7(3) . . ?
N32 C30 H30 108.5 . . ?
N32 C30 C31 111.4(4) . . ?
C28 C30 H30 108.5 . . ?
C28 C30 C31 111.1(3) . . ?
C31 C30 H30 108.5 . . ?
C30 C31 H31A 109.5 . . ?
C30 C31 H31B 109.5 . . ?
C30 C31 H31C 109.5 . . ?
H31A C31 H31B 109.5 . . ?
H31A C31 H31C 109.5 . . ?
H31B C31 H31C 109.5 . . ?
O34 C33 N32 121.6(4) . . ?
O34 C33 C35 122.8(4) . . ?
N32 C33 C35 115.5(4) . . ?
C33 C35 H35 107.8 . . ?
C33 C35 C36 112.7(4) . . ?
C33 C35 C40 109.3(4) . . ?
C36 C35 H35 107.8 . . ?
C36 C35 C40 111.1(4) . . ?
C40 C35 H35 107.8 . . ?
C35 C36 H36A 109.7 . . ?
C35 C36 H36B 109.7 . . ?
C35 C36 C37 109.6(4) . . ?
H36A C36 H36B 108.2 . . ?
C37 C36 H36A 109.7 . . ?
C37 C36 H36B 109.7 . . ?
C36 C37 H37A 109.1 . . ?
C36 C37 H37B 109.1 . . ?
H37A C37 H37B 107.9 . . ?
C38 C37 C36 112.3(4) . . ?
C38 C37 H37A 109.1 . . ?
C38 C37 H37B 109.1 . . ?
C37 C38 H38 108.0 . . ?
C37 C38 C39 111.1(4) . . ?
C37 C38 C41 112.0(5) . . ?
C39 C38 H38 108.0 . . ?
C39 C38 C41 109.7(4) . . ?
C41 C38 H38 108.0 . . ?
C38 C39 H39A 109.0 . . ?
C38 C39 H39B 109.0 . . ?
H39A C39 H39B 107.8 . . ?
C40 C39 C38 112.8(4) . . ?
C40 C39 H39A 109.0 . . ?
C40 C39 H39B 109.0 . . ?
N42 C40 C35 109.9(3) . . ?
N42 C40 C39 113.3(3) . . ?
N42 C40 H40 107.5 . . ?
C35 C40 H40 107.5 . . ?
C39 C40 C35 110.8(4) . . ?
C39 C40 H40 107.5 . . ?
C38 C41 H41A 109.5 . . ?
C38 C41 H41B 109.5 . . ?
C38 C41 H41C 109.5 . . ?
H41A C41 H41B 109.5 . . ?
H41A C41 H41C 109.5 . . ?
H41B C41 H41C 109.5 . . ?
O44 C43 N42 123.7(4) . . ?
O44 C43 C45 121.6(4) . . ?
N42 C43 C45 114.7(3) . . ?
N47 C45 C43 105.4(3) . . ?
N47 C45 H45 109.0 . . ?
N47 C45 C46 112.5(3) . . ?
C43 C45 H45 109.0 . . ?
C46 C45 C43 111.7(3) . . ?
C46 C45 H45 109.0 . . ?
C45 C46 H46A 109.5 . . ?
C45 C46 H46B 109.5 . . ?
C45 C46 H46C 109.5 . . ?
H46A C46 H46B 109.5 . . ?
H46A C46 H46C 109.5 . . ?
H46B C46 H46C 109.5 . . ?
O49 C48 N47 121.0(4) . . ?
O49 C48 C50 123.5(3) . . ?
N47 C48 C50 115.4(4) . . ?
C48 C50 H50 107.5 . . ?
C48 C50 C55 107.8(3) . . ?
C51 C50 C48 112.0(4) . . ?
C51 C50 H50 107.5 . . ?
C51 C50 C55 114.2(3) . . ?
C55 C50 H50 107.5 . . ?
C50 C51 H51A 109.4 . . ?
C50 C51 H51B 109.4 . . ?
H51A C51 H51B 108.0 . . ?
C52 C51 C50 111.3(4) . . ?
C52 C51 H51A 109.4 . . ?
C52 C51 H51B 109.4 . . ?
C51 C52 H52A 109.3 . . ?
C51 C52 H52B 109.3 . . ?
C51 C52 C53 111.7(4) . . ?
H52A C52 H52B 107.9 . . ?
C53 C52 H52A 109.3 . . ?
C53 C52 H52B 109.3 . . ?
C52 C53 H53 108.2 . . ?
C54 C53 C52 109.8(4) . . ?
C54 C53 H53 108.2 . . ?
C56 C53 C52 109.9(4) . . ?
C56 C53 H53 108.2 . . ?
C56 C53 C54 112.5(4) . . ?
C53 C54 H54A 108.5 . . ?
C53 C54 H54B 108.5 . . ?
C53 C54 C55 115.0(4) . . ?
H54A C54 H54B 107.5 . . ?
C55 C54 H54A 108.5 . . ?
C55 C54 H54B 108.5 . . ?
N57 C55 C50 113.3(4) . . ?
N57 C55 C54 112.0(3) . . ?
N57 C55 H55 107.4 . . ?
C50 C55 H55 107.4 . . ?
C54 C55 C50 108.9(4) . . ?
C54 C55 H55 107.4 . . ?
C53 C56 H56A 109.5 . . ?
C53 C56 H56B 109.5 . . ?
C53 C56 H56C 109.5 . . ?
H56A C56 H56B 109.5 . . ?
H56A C56 H56C 109.5 . . ?
H56B C56 H56C 109.5 . . ?
O59 C58 O60 124.7(4) . . ?
O59 C58 N57 123.8(4) . . ?
N57 C58 O60 111.5(3) . . ?
O60 C61 C62 109.5(4) . . ?
O60 C61 C63 102.5(3) . . ?
O60 C61 C64 109.7(4) . . ?
C63 C61 C62 110.5(4) . . ?
C63 C61 C64 110.0(4) . . ?
C64 C61 C62 114.0(4) . . ?
C61 C62 H62A 109.5 . . ?
C61 C62 H62B 109.5 . . ?
C61 C62 H62C 109.5 . . ?
H62A C62 H62B 109.5 . . ?
H62A C62 H62C 109.5 . . ?
H62B C62 H62C 109.5 . . ?
C61 C63 H63A 109.5 . . ?
C61 C63 H63B 109.5 . . ?
C61 C63 H63C 109.5 . . ?
H63A C63 H63B 109.5 . . ?
H63A C63 H63C 109.5 . . ?
H63B C63 H63C 109.5 . . ?
C61 C64 H64A 109.5 . . ?
C61 C64 H64B 109.5 . . ?
C61 C64 H64C 109.5 . . ?
H64A C64 H64B 109.5 . . ?
H64A C64 H64C 109.5 . . ?
H64B C64 H64C 109.5 . . ?
C131 O130 C129 114.5(3) . . ?
C186 O188 C189 118.9(3) . . ?
C138 N140 H140 118.8 . . ?
C141 N140 H140 118.8 . . ?
C141 N140 C138 122.5(3) . . ?
C143 N145 H145 118.8 . . ?
C146 N145 H145 118.8 . . ?
C146 N145 C143 122.4(3) . . ?
C153 N155 H155 118.6 . . ?
C156 N155 H155 118.6 . . ?
C156 N155 C153 122.9(3) . . ?
C158 N160 H160 119.2 . . ?
C161 N160 H160 119.2 . . ?
C161 N160 C158 121.6(3) . . ?
C168 N170 H170 119.5 . . ?
C171 N170 H170 119.5 . . ?
C171 N170 C168 120.9(3) . . ?
C173 N175 H175 118.7 . . ?
C176 N175 H175 118.7 . . ?
C176 N175 C173 122.6(3) . . ?
C183 N185 H185 120.5 . . ?
C186 N185 H185 120.5 . . ?
C186 N185 C183 119.0(3) . . ?
O130 C129 H12A 109.5 . . ?
O130 C129 H12B 109.5 . . ?
O130 C129 H12C 109.5 . . ?
H12A C129 H12B 109.5 . . ?
H12A C129 H12C 109.5 . . ?
H12B C129 H12C 109.5 . . ?
O130 C131 C133 111.5(3) . . ?
O132 C131 O130 122.8(4) . . ?
O132 C131 C133 125.7(4) . . ?
C131 C133 H133 107.3 . . ?
C131 C133 C134 109.3(3) . . ?
C131 C133 C138 112.5(3) . . ?
C134 C133 H133 107.3 . . ?
C138 C133 H133 107.3 . . ?
C138 C133 C134 112.9(3) . . ?
C133 C134 H13A 109.1 . . ?
C133 C134 H13B 109.1 . . ?
H13A C134 H13B 107.8 . . ?
C135 C134 C133 112.7(3) . . ?
C135 C134 H13A 109.1 . . ?
C135 C134 H13B 109.1 . . ?
C134 C135 H13C 109.1 . . ?
C134 C135 H13D 109.1 . . ?
C134 C135 C136 112.5(4) . . ?
H13C C135 H13D 107.8 . . ?
C136 C135 H13C 109.1 . . ?
C136 C135 H13D 109.1 . . ?
C135 C136 H136 108.4 . . ?
C137 C136 C135 107.4(3) . . ?
C137 C136 H136 108.4 . . ?
C139 C136 C135 110.9(4) . . ?
C139 C136 H136 108.4 . . ?
C139 C136 C137 113.2(4) . . ?
C136 C137 H13E 108.8 . . ?
C136 C137 H13F 108.8 . . ?
H13E C137 H13F 107.7 . . ?
C138 C137 C136 113.9(3) . . ?
C138 C137 H13E 108.8 . . ?
C138 C137 H13F 108.8 . . ?
N140 C138 C133 111.6(3) . . ?
N140 C138 C137 112.0(3) . . ?
N140 C138 H138 107.2 . . ?
C133 C138 H138 107.2 . . ?
C137 C138 C133 111.4(3) . . ?
C137 C138 H138 107.2 . . ?
C136 C139 H13G 109.5 . . ?
C136 C139 H13H 109.5 . . ?
C136 C139 H13I 109.5 . . ?
H13G C139 H13H 109.5 . . ?
H13G C139 H13I 109.5 . . ?
H13H C139 H13I 109.5 . . ?
O142 C141 N140 123.1(4) . . ?
O142 C141 C143 121.3(3) . . ?
N140 C141 C143 115.6(3) . . ?
N145 C143 C141 109.7(3) . . ?
N145 C143 H143 109.4 . . ?
N145 C143 C144 108.9(3) . . ?
C141 C143 H143 109.4 . . ?
C144 C143 C141 110.0(3) . . ?
C144 C143 H143 109.4 . . ?
C143 C144 H14A 109.5 . . ?
C143 C144 H14B 109.5 . . ?
C143 C144 H14C 109.5 . . ?
H14A C144 H14B 109.5 . . ?
H14A C144 H14C 109.5 . . ?
H14B C144 H14C 109.5 . . ?
O147 C146 N145 122.5(4) . . ?
O147 C146 C148 117.6(4) . . ?
N145 C146 C148 119.8(3) . . ?
C146 C148 H148 105.4 . . ?
C146 C148 C153 116.2(3) . . ?
C149 C148 C146 112.4(3) . . ?
C149 C148 H148 105.4 . . ?
C149 C148 C153 111.0(3) . . ?
C153 C148 H148 105.4 . . ?
C148 C149 H14D 109.4 . . ?
C148 C149 H14E 109.4 . . ?
C148 C149 C150 111.4(3) . . ?
H14D C149 H14E 108.0 . . ?
C150 C149 H14D 109.4 . . ?
C150 C149 H14E 109.4 . . ?
C149 C150 H15A 109.3 . . ?
C149 C150 H15B 109.3 . . ?
C149 C150 C151 111.7(3) . . ?
H15A C150 H15B 107.9 . . ?
C151 C150 H15A 109.3 . . ?
C151 C150 H15B 109.3 . . ?
C150 C151 H151 108.1 . . ?
C152 C151 C150 109.6(3) . . ?
C152 C151 H151 108.1 . . ?
C154 C151 C150 110.5(4) . . ?
C154 C151 H151 108.1 . . ?
C154 C151 C152 112.4(4) . . ?
C151 C152 H15C 108.8 . . ?
C151 C152 H15D 108.8 . . ?
H15C C152 H15D 107.7 . . ?
C153 C152 C151 113.9(3) . . ?
C153 C152 H15C 108.8 . . ?
C153 C152 H15D 108.8 . . ?
N155 C153 C148 112.3(3) . . ?
N155 C153 C152 111.5(3) . . ?
N155 C153 H153 108.0 . . ?
C148 C153 H153 108.0 . . ?
C152 C153 C148 109.0(3) . . ?
C152 C153 H153 108.0 . . ?
C151 C154 H15E 109.5 . . ?
C151 C154 H15F 109.5 . . ?
C151 C154 H15G 109.5 . . ?
H15E C154 H15F 109.5 . . ?
H15E C154 H15G 109.5 . . ?
H15F C154 H15G 109.5 . . ?
O157 C156 N155 122.6(4) . . ?
O157 C156 C158 120.2(4) . . ?
N155 C156 C158 117.2(3) . . ?
N160 C158 C156 110.1(3) . . ?
N160 C158 H158 107.0 . . ?
N160 C158 C159 113.8(4) . . ?
C156 C158 H158 107.0 . . ?
C159 C158 C156 111.7(3) . . ?
C159 C158 H158 107.0 . . ?
C158 C159 H15H 109.5 . . ?
C158 C159 H15I 109.5 . . ?
C158 C159 H15J 109.5 . . ?
H15H C159 H15I 109.5 . . ?
H15H C159 H15J 109.5 . . ?
H15I C159 H15J 109.5 . . ?
O162 C161 N160 122.8(4) . . ?
O162 C161 C163 121.4(4) . . ?
N160 C161 C163 115.7(3) . . ?
C161 C163 H163 107.5 . . ?
C161 C163 C168 109.2(4) . . ?
C164 C163 C161 112.5(4) . . ?
C164 C163 H163 107.5 . . ?
C164 C163 C168 112.3(4) . . ?
C168 C163 H163 107.5 . . ?
C163 C164 H16D 109.5 . . ?
C163 C164 H16E 109.5 . . ?
H16D C164 H16E 108.1 . . ?
C165 C164 C163 110.9(4) . . ?
C165 C164 H16D 109.5 . . ?
C165 C164 H16E 109.5 . . ?
C164 C165 H16F 109.4 . . ?
C164 C165 H16G 109.4 . . ?
H16F C165 H16G 108.0 . . ?
C166 C165 C164 111.0(4) . . ?
C166 C165 H16F 109.4 . . ?
C166 C165 H16G 109.4 . . ?
C165 C166 H166 107.4 . . ?
C165 C166 C167 110.5(4) . . ?
C165 C166 C169 115.0(5) . . ?
C167 C166 H166 107.4 . . ?
C169 C166 H166 107.4 . . ?
C169 C166 C167 108.8(4) . . ?
C166 C167 H16H 108.8 . . ?
C166 C167 H16I 108.8 . . ?
H16H C167 H16I 107.7 . . ?
C168 C167 C166 113.8(4) . . ?
C168 C167 H16H 108.8 . . ?
C168 C167 H16I 108.8 . . ?
N170 C168 C163 111.3(3) . . ?
N170 C168 C167 111.3(3) . . ?
N170 C168 H168 108.0 . . ?
C163 C168 H168 108.0 . . ?
C167 C168 C163 109.9(4) . . ?
C167 C168 H168 108.0 . . ?
C166 C169 H16J 109.5 . . ?
C166 C169 H16K 109.5 . . ?
C166 C169 H16L 109.5 . . ?
H16J C169 H16K 109.5 . . ?
H16J C169 H16L 109.5 . . ?
H16K C169 H16L 109.5 . . ?
O172 C171 N170 124.2(4) . . ?
O172 C171 C173 120.8(4) . . ?
N170 C171 C173 115.0(3) . . ?
N175 C173 C171 106.5(3) . . ?
N175 C173 H173 108.3 . . ?
N175 C173 C174 113.9(3) . . ?
C171 C173 H173 108.3 . . ?
C174 C173 C171 111.3(3) . . ?
C174 C173 H173 108.3 . . ?
C173 C174 H17A 109.5 . . ?
C173 C174 H17B 109.5 . . ?
C173 C174 H17C 109.5 . . ?
H17A C174 H17B 109.5 . . ?
H17A C174 H17C 109.5 . . ?
H17B C174 H17C 109.5 . . ?
O177 C176 N175 121.8(4) . . ?
O177 C176 C178 122.8(3) . . ?
N175 C176 C178 115.3(3) . . ?
C176 C178 H178 107.8 . . ?
C176 C178 C179 112.3(3) . . ?
C176 C178 C183 109.2(3) . . ?
C179 C178 H178 107.8 . . ?
C179 C178 C183 111.7(3) . . ?
C183 C178 H178 107.8 . . ?
C178 C179 H17D 109.3 . . ?
C178 C179 H17E 109.3 . . ?
H17D C179 H17E 107.9 . . ?
C180 C179 C178 111.7(4) . . ?
C180 C179 H17D 109.3 . . ?
C180 C179 H17E 109.3 . . ?
C179 C180 H18A 109.3 . . ?
C179 C180 H18B 109.3 . . ?
H18A C180 H18B 107.9 . . ?
C181 C180 C179 111.7(4) . . ?
C181 C180 H18A 109.3 . . ?
C181 C180 H18B 109.3 . . ?
C180 C181 H181 108.9 . . ?
C180 C181 C182 107.7(4) . . ?
C180 C181 C184 112.2(4) . . ?
C182 C181 H181 108.9 . . ?
C184 C181 H181 108.9 . . ?
C184 C181 C182 110.3(4) . . ?
C181 C182 H18C 108.6 . . ?
C181 C182 H18D 108.6 . . ?
H18C C182 H18D 107.6 . . ?
C183 C182 C181 114.6(4) . . ?
C183 C182 H18C 108.6 . . ?
C183 C182 H18D 108.6 . . ?
N185 C183 C178 112.5(3) . . ?
N185 C183 C182 111.7(3) . . ?
N185 C183 H183 107.2 . . ?
C178 C183 H183 107.2 . . ?
C182 C183 C178 110.7(4) . . ?
C182 C183 H183 107.2 . . ?
C181 C184 H18E 109.5 . . ?
C181 C184 H18F 109.5 . . ?
C181 C184 H18G 109.5 . . ?
H18E C184 H18F 109.5 . . ?
H18E C184 H18G 109.5 . . ?
H18F C184 H18G 109.5 . . ?
O187 C186 O188 125.9(4) . . ?
O187 C186 N185 123.4(4) . . ?
O188 C186 N185 110.7(3) . . ?
O188 C189 C190 102.0(3) . . ?
O188 C189 C191 110.2(4) . . ?
O188 C189 C192 111.9(4) . . ?
C191 C189 C190 110.4(4) . . ?
C191 C189 C192 112.7(4) . . ?
C192 C189 C190 109.2(4) . . ?
C189 C190 H19A 109.5 . . ?
C189 C190 H19B 109.5 . . ?
C189 C190 H19C 109.5 . . ?
H19A C190 H19B 109.5 . . ?
H19A C190 H19C 109.5 . . ?
H19B C190 H19C 109.5 . . ?
C189 C191 H19D 109.5 . . ?
C189 C191 H19E 109.5 . . ?
C189 C191 H19F 109.5 . . ?
H19D C191 H19E 109.5 . . ?
H19D C191 H19F 109.5 . . ?
H19E C191 H19F 109.5 . . ?
C189 C192 H19G 109.5 . . ?
C189 C192 H19H 109.5 . . ?
C189 C192 H19I 109.5 . . ?
H19G C192 H19H 109.5 . . ?
H19G C192 H19I 109.5 . . ?
H19H C192 H19I 109.5 . . ?
C67 O66 C65 115.1(3) . . ?
C122 O124 C125 120.9(3) . . ?
C74 N76 H76 119.1 . . ?
C77 N76 H76 119.1 . . ?
C77 N76 C74 121.9(3) . . ?
C79 N81 H81 119.1 . . ?
C82 N81 H81 119.1 . . ?
C82 N81 C79 121.7(3) . . ?
C89 N91 H91 118.9 . . ?
C92 N91 H91 118.9 . . ?
C92 N91 C89 122.2(3) . . ?
C94 N96 H96 119.4 . . ?
C97 N96 H96 119.4 . . ?
C97 N96 C94 121.1(3) . . ?
C104 N106 H106 119.5 . . ?
C107 N106 H106 119.5 . . ?
C107 N106 C104 121.0(3) . . ?
C109 N111 H111 118.5 . . ?
C112 N111 H111 118.5 . . ?
C112 N111 C109 123.0(3) . . ?
C119 N121 H121 119.5 . . ?
C122 N121 H121 119.5 . . ?
C122 N121 C119 121.1(3) . . ?
O66 C65 H65A 109.5 . . ?
O66 C65 H65B 109.5 . . ?
O66 C65 H65C 109.5 . . ?
H65A C65 H65B 109.5 . . ?
H65A C65 H65C 109.5 . . ?
H65B C65 H65C 109.5 . . ?
O66 C67 C69 112.3(4) . . ?
O68 C67 O66 122.4(4) . . ?
O68 C67 C69 125.3(4) . . ?
C67 C69 H69 107.5 . . ?
C67 C69 C74 111.0(3) . . ?
C70 C69 C67 108.9(3) . . ?
C70 C69 H69 107.5 . . ?
C70 C69 C74 114.0(3) . . ?
C74 C69 H69 107.5 . . ?
C69 C70 H70A 109.4 . . ?
C69 C70 H70B 109.4 . . ?
C69 C70 C71 111.2(3) . . ?
H70A C70 H70B 108.0 . . ?
C71 C70 H70A 109.4 . . ?
C71 C70 H70B 109.4 . . ?
C70 C71 H71A 109.2 . . ?
C70 C71 H71B 109.2 . . ?
H71A C71 H71B 107.9 . . ?
C72 C71 C70 112.2(4) . . ?
C72 C71 H71A 109.2 . . ?
C72 C71 H71B 109.2 . . ?
C71 C72 H72 108.0 . . ?
C71 C72 C73 109.6(3) . . ?
C71 C72 C75 112.4(4) . . ?
C73 C72 H72 108.0 . . ?
C73 C72 C75 110.7(4) . . ?
C75 C72 H72 108.0 . . ?
C72 C73 H73A 109.1 . . ?
C72 C73 H73B 109.1 . . ?
C72 C73 C74 112.5(3) . . ?
H73A C73 H73B 107.8 . . ?
C74 C73 H73A 109.1 . . ?
C74 C73 H73B 109.1 . . ?
N76 C74 C69 112.1(3) . . ?
N76 C74 C73 111.2(3) . . ?
N76 C74 H74 107.5 . . ?
C69 C74 H74 107.5 . . ?
C73 C74 C69 110.9(3) . . ?
C73 C74 H74 107.5 . . ?
C72 C75 H75A 109.5 . . ?
C72 C75 H75B 109.5 . . ?
C72 C75 H75C 109.5 . . ?
H75A C75 H75B 109.5 . . ?
H75A C75 H75C 109.5 . . ?
H75B C75 H75C 109.5 . . ?
O78 C77 N76 123.0(4) . . ?
O78 C77 C79 121.6(4) . . ?
N76 C77 C79 115.5(3) . . ?
N81 C79 C77 110.0(3) . . ?
N81 C79 H79 109.6 . . ?
N81 C79 C80 109.9(3) . . ?
C77 C79 H79 109.6 . . ?
C77 C79 C80 108.0(3) . . ?
C80 C79 H79 109.6 . . ?
C79 C80 H80A 109.5 . . ?
C79 C80 H80B 109.5 . . ?
C79 C80 H80C 109.5 . . ?
H80A C80 H80B 109.5 . . ?
H80A C80 H80C 109.5 . . ?
H80B C80 H80C 109.5 . . ?
O83 C82 N81 120.2(4) . . ?
O83 C82 C84 121.6(4) . . ?
N81 C82 C84 118.1(3) . . ?
C82 C84 H84 105.7 . . ?
C82 C84 C85 110.1(3) . . ?
C82 C84 C89 117.7(3) . . ?
C85 C84 H84 105.7 . . ?
C89 C84 H84 105.7 . . ?
C89 C84 C85 111.2(3) . . ?
C84 C85 H85A 109.6 . . ?
C84 C85 H85B 109.6 . . ?
H85A C85 H85B 108.1 . . ?
C86 C85 C84 110.4(3) . . ?
C86 C85 H85A 109.6 . . ?
C86 C85 H85B 109.6 . . ?
C85 C86 H86A 109.1 . . ?
C85 C86 H86B 109.1 . . ?
H86A C86 H86B 107.9 . . ?
C87 C86 C85 112.4(3) . . ?
C87 C86 H86A 109.1 . . ?
C87 C86 H86B 109.1 . . ?
C86 C87 H87 108.2 . . ?
C86 C87 C88 109.9(3) . . ?
C86 C87 C90 113.7(4) . . ?
C88 C87 H87 108.2 . . ?
C90 C87 H87 108.2 . . ?
C90 C87 C88 108.5(4) . . ?
C87 C88 H88A 109.0 . . ?
C87 C88 H88B 109.0 . . ?
H88A C88 H88B 107.8 . . ?
C89 C88 C87 112.9(3) . . ?
C89 C88 H88A 109.0 . . ?
C89 C88 H88B 109.0 . . ?
N91 C89 C84 113.6(3) . . ?
N91 C89 C88 110.1(3) . . ?
N91 C89 H89 107.9 . . ?
C84 C89 C88 109.3(3) . . ?
C84 C89 H89 107.9 . . ?
C88 C89 H89 107.9 . . ?
C87 C90 H90A 109.5 . . ?
C87 C90 H90B 109.5 . . ?
C87 C90 H90C 109.5 . . ?
H90A C90 H90B 109.5 . . ?
H90A C90 H90C 109.5 . . ?
H90B C90 H90C 109.5 . . ?
O93 C92 N91 121.8(4) . . ?
O93 C92 C94 122.3(4) . . ?
N91 C92 C94 115.9(3) . . ?
N96 C94 C92 109.2(3) . . ?
N96 C94 H94 108.0 . . ?
N96 C94 C95 111.2(4) . . ?
C92 C94 H94 108.0 . . ?
C95 C94 C92 112.2(4) . . ?
C95 C94 H94 108.0 . . ?
C94 C95 H95A 109.5 . . ?
C94 C95 H95B 109.5 . . ?
C94 C95 H95C 109.5 . . ?
H95A C95 H95B 109.5 . . ?
H95A C95 H95C 109.5 . . ?
H95B C95 H95C 109.5 . . ?
O98 C97 N96 122.0(4) . . ?
O98 C97 C99 123.1(4) . . ?
N96 C97 C99 114.7(4) . . ?
C97 C99 H99 107.6 . . ?
C97 C99 C100 113.0(4) . . ?
C97 C99 C104 108.8(4) . . ?
C100 C99 H99 107.6 . . ?
C100 C99 C104 112.0(4) . . ?
C104 C99 H99 107.6 . . ?
C99 C100 H10A 109.2 . . ?
C99 C100 H10B 109.2 . . ?
H10A C100 H10B 107.9 . . ?
C101 C100 C99 111.8(4) . . ?
C101 C100 H10A 109.2 . . ?
C101 C100 H10B 109.2 . . ?
C100 C101 H10C 109.4 . . ?
C100 C101 H10D 109.4 . . ?
C100 C101 C102 111.3(4) . . ?
H10C C101 H10D 108.0 . . ?
C102 C101 H10C 109.4 . . ?
C102 C101 H10D 109.4 . . ?
C101 C102 H102 108.4 . . ?
C103 C102 C101 109.2(4) . . ?
C103 C102 H102 108.4 . . ?
C105 C102 C101 112.1(5) . . ?
C105 C102 H102 108.4 . . ?
C105 C102 C103 110.1(4) . . ?
C102 C103 H10E 108.8 . . ?
C102 C103 H10F 108.8 . . ?
C102 C103 C104 113.7(4) . . ?
H10E C103 H10F 107.7 . . ?
C104 C103 H10E 108.8 . . ?
C104 C103 H10F 108.8 . . ?
N106 C104 C99 111.4(3) . . ?
N106 C104 C103 109.9(3) . . ?
N106 C104 H104 108.1 . . ?
C99 C104 C103 111.0(4) . . ?
C99 C104 H104 108.1 . . ?
C103 C104 H104 108.1 . . ?
C102 C105 H10G 109.5 . . ?
C102 C105 H10H 109.5 . . ?
C102 C105 H10I 109.5 . . ?
H10G C105 H10H 109.5 . . ?
H10G C105 H10I 109.5 . . ?
H10H C105 H10I 109.5 . . ?
O108 C107 N106 123.4(4) . . ?
O108 C107 C109 121.4(4) . . ?
N106 C107 C109 115.0(3) . . ?
N111 C109 C107 108.1(3) . . ?
N111 C109 H109 107.7 . . ?
N111 C109 C110 113.7(4) . . ?
C107 C109 H109 107.7 . . ?
C110 C109 C107 111.8(3) . . ?
C110 C109 H109 107.7 . . ?
C109 C110 H11D 109.5 . . ?
C109 C110 H11E 109.5 . . ?
C109 C110 H11F 109.5 . . ?
H11D C110 H11E 109.5 . . ?
H11D C110 H11F 109.5 . . ?
H11E C110 H11F 109.5 . . ?
O113 C112 N111 122.6(4) . . ?
O113 C112 C114 122.2(3) . . ?
N111 C112 C114 115.0(4) . . ?
C112 C114 H114 107.7 . . ?
C112 C114 C115 112.3(3) . . ?
C112 C114 C119 110.2(3) . . ?
C115 C114 H114 107.7 . . ?
C115 C114 C119 111.0(3) . . ?
C119 C114 H114 107.7 . . ?
C114 C115 H11G 109.1 . . ?
C114 C115 H11H 109.1 . . ?
H11G C115 H11H 107.9 . . ?
C116 C115 C114 112.3(4) . . ?
C116 C115 H11G 109.1 . . ?
C116 C115 H11H 109.1 . . ?
C115 C116 H11I 109.5 . . ?
C115 C116 H11J 109.5 . . ?
C115 C116 C117 110.8(4) . . ?
H11I C116 H11J 108.1 . . ?
C117 C116 H11I 109.5 . . ?
C117 C116 H11J 109.5 . . ?
C116 C117 H117 108.0 . . ?
C116 C117 C120 112.8(4) . . ?
C118 C117 C116 110.7(4) . . ?
C118 C117 H117 108.0 . . ?
C118 C117 C120 109.1(4) . . ?
C120 C117 H117 108.0 . . ?
C117 C118 H11K 108.9 . . ?
C117 C118 H11L 108.9 . . ?
C117 C118 C119 113.2(4) . . ?
H11K C118 H11L 107.7 . . ?
C119 C118 H11K 108.9 . . ?
C119 C118 H11L 108.9 . . ?
N121 C119 C114 112.3(3) . . ?
N121 C119 C118 111.8(3) . . ?
N121 C119 H119 106.7 . . ?
C114 C119 H119 106.7 . . ?
C118 C119 C114 112.1(4) . . ?
C118 C119 H119 106.7 . . ?
C117 C120 H12D 109.5 . . ?
C117 C120 H12E 109.5 . . ?
C117 C120 H12F 109.5 . . ?
H12D C120 H12E 109.5 . . ?
H12D C120 H12F 109.5 . . ?
H12E C120 H12F 109.5 . . ?
O123 C122 O124 122.6(4) . . ?
O123 C122 N121 124.9(4) . . ?
N121 C122 O124 112.5(3) . . ?
O124 C125 C126 109.9(4) . . ?
O124 C125 C127 103.2(3) . . ?
O124 C125 C128 110.8(4) . . ?
C127 C125 C126 110.8(4) . . ?
C127 C125 C128 110.1(4) . . ?
C128 C125 C126 111.8(4) . . ?
C125 C126 H12G 109.5 . . ?
C125 C126 H12H 109.5 . . ?
C125 C126 H12I 109.5 . . ?
H12G C126 H12H 109.5 . . ?
H12G C126 H12I 109.5 . . ?
H12H C126 H12I 109.5 . . ?
C125 C127 H12J 109.5 . . ?
C125 C127 H12K 109.5 . . ?
C125 C127 H12L 109.5 . . ?
H12J C127 H12K 109.5 . . ?
H12J C127 H12L 109.5 . . ?
H12K C127 H12L 109.5 . . ?
C125 C128 H12M 109.5 . . ?
C125 C128 H12N 109.5 . . ?
C125 C128 H12O 109.5 . . ?
H12M C128 H12N 109.5 . . ?
H12M C128 H12O 109.5 . . ?
H12N C128 H12O 109.5 . . ?

loop_
_geom_bond_atom_site_label_1
_geom_bond_atom_site_label_2
_geom_bond_distance
_geom_bond_site_symmetry_2
_geom_bond_publ_flag
O2 C1 1.428(5) . ?
O2 C3 1.329(5) . ?
O4 C3 1.210(5) . ?
O14 C13 1.227(4) . ?
O19 C18 1.240(4) . ?
O29 C28 1.228(4) . ?
O34 C33 1.252(4) . ?
O44 C43 1.235(4) . ?
O49 C48 1.227(5) . ?
O59 C58 1.207(4) . ?
O60 C58 1.355(4) . ?
O60 C61 1.490(5) . ?
N12 H12 0.8800 . ?
N12 C10 1.474(5) . ?
N12 C13 1.331(5) . ?
N17 H17 0.8800 . ?
N17 C15 1.464(5) . ?
N17 C18 1.313(5) . ?
N27 H27 0.8800 . ?
N27 C21 1.461(5) . ?
N27 C28 1.351(5) . ?
N32 H32 0.8800 . ?
N32 C30 1.461(5) . ?
N32 C33 1.346(5) . ?
N42 H42 0.8800 . ?
N42 C40 1.469(5) . ?
N42 C43 1.341(5) . ?
N47 H47 0.8800 . ?
N47 C45 1.474(5) . ?
N47 C48 1.354(4) . ?
N57 H57 0.8800 . ?
N57 C55 1.439(5) . ?
N57 C58 1.347(5) . ?
C1 H1A 0.9800 . ?
C1 H1B 0.9800 . ?
C1 H1C 0.9800 . ?
C3 C5 1.518(6) . ?
C5 H5 1.0000 . ?
C5 C6 1.519(5) . ?
C5 C10 1.549(5) . ?
C6 H6A 0.9900 . ?
C6 H6B 0.9900 . ?
C6 C7 1.511(6) . ?
C7 H7A 0.9900 . ?
C7 H7B 0.9900 . ?
C7 C8 1.520(5) . ?
C8 H8 1.0000 . ?
C8 C9 1.542(5) . ?
C8 C11 1.512(6) . ?
C9 H9A 0.9900 . ?
C9 H9B 0.9900 . ?
C9 C10 1.515(5) . ?
C10 H10 1.0000 . ?
C11 H11A 0.9800 . ?
C11 H11B 0.9800 . ?
C11 H11C 0.9800 . ?
C13 C15 1.539(5) . ?
C15 H15 1.0000 . ?
C15 C16 1.511(5) . ?
C16 H16A 0.9800 . ?
C16 H16B 0.9800 . ?
C16 H16C 0.9800 . ?
C18 C20 1.539(5) . ?
C20 H20 1.0000 . ?
C20 C21 1.528(5) . ?
C20 C26 1.529(5) . ?
C21 H21 1.0000 . ?
C21 C22 1.543(5) . ?
C22 H22A 0.9900 . ?
C22 H22B 0.9900 . ?
C22 C23 1.513(5) . ?
C23 H23 1.0000 . ?
C23 C24 1.535(6) . ?
C23 C25 1.521(5) . ?
C24 H24A 0.9800 . ?
C24 H24B 0.9800 . ?
C24 H24C 0.9800 . ?
C25 H25A 0.9900 . ?
C25 H25B 0.9900 . ?
C25 C26 1.514(5) . ?
C26 H26A 0.9900 . ?
C26 H26B 0.9900 . ?
C28 C30 1.529(6) . ?
C30 H30 1.0000 . ?
C30 C31 1.547(5) . ?
C31 H31A 0.9800 . ?
C31 H31B 0.9800 . ?
C31 H31C 0.9800 . ?
C33 C35 1.488(6) . ?
C35 H35 1.0000 . ?
C35 C36 1.527(5) . ?
C35 C40 1.577(6) . ?
C36 H36A 0.9900 . ?
C36 H36B 0.9900 . ?
C36 C37 1.541(7) . ?
C37 H37A 0.9900 . ?
C37 H37B 0.9900 . ?
C37 C38 1.496(7) . ?
C38 H38 1.0000 . ?
C38 C39 1.523(6) . ?
C38 C41 1.531(6) . ?
C39 H39A 0.9900 . ?
C39 H39B 0.9900 . ?
C39 C40 1.511(6) . ?
C40 H40 1.0000 . ?
C41 H41A 0.9800 . ?
C41 H41B 0.9800 . ?
C41 H41C 0.9800 . ?
C43 C45 1.531(5) . ?
C45 H45 1.0000 . ?
C45 C46 1.524(6) . ?
C46 H46A 0.9800 . ?
C46 H46B 0.9800 . ?
C46 H46C 0.9800 . ?
C48 C50 1.526(6) . ?
C50 H50 1.0000 . ?
C50 C51 1.518(5) . ?
C50 C55 1.540(6) . ?
C51 H51A 0.9900 . ?
C51 H51B 0.9900 . ?
C51 C52 1.501(6) . ?
C52 H52A 0.9900 . ?
C52 H52B 0.9900 . ?
C52 C53 1.531(7) . ?
C53 H53 1.0000 . ?
C53 C54 1.510(6) . ?
C53 C56 1.507(6) . ?
C54 H54A 0.9900 . ?
C54 H54B 0.9900 . ?
C54 C55 1.519(6) . ?
C55 H55 1.0000 . ?
C56 H56A 0.9800 . ?
C56 H56B 0.9800 . ?
C56 H56C 0.9800 . ?
C61 C62 1.524(6) . ?
C61 C63 1.513(5) . ?
C61 C64 1.521(6) . ?
C62 H62A 0.9800 . ?
C62 H62B 0.9800 . ?
C62 H62C 0.9800 . ?
C63 H63A 0.9800 . ?
C63 H63B 0.9800 . ?
C63 H63C 0.9800 . ?
C64 H64A 0.9800 . ?
C64 H64B 0.9800 . ?
C64 H64C 0.9800 . ?
O130 C129 1.443(5) . ?
O130 C131 1.334(5) . ?
O132 C131 1.204(5) . ?
O142 C141 1.227(4) . ?
O147 C146 1.256(4) . ?
O157 C156 1.257(4) . ?
O162 C161 1.229(4) . ?
O172 C171 1.228(4) . ?
O177 C176 1.245(4) . ?
O187 C186 1.221(4) . ?
O188 C186 1.337(4) . ?
O188 C189 1.478(5) . ?
N140 H140 0.8800 . ?
N140 C138 1.463(5) . ?
N140 C141 1.346(5) . ?
N145 H145 0.8800 . ?
N145 C143 1.464(5) . ?
N145 C146 1.325(5) . ?
N155 H155 0.8800 . ?
N155 C153 1.465(5) . ?
N155 C156 1.333(5) . ?
N160 H160 0.8800 . ?
N160 C158 1.423(5) . ?
N160 C161 1.343(5) . ?
N170 H170 0.8800 . ?
N170 C168 1.450(5) . ?
N170 C171 1.347(5) . ?
N175 H175 0.8800 . ?
N175 C173 1.445(5) . ?
N175 C176 1.345(4) . ?
N185 H185 0.8800 . ?
N185 C183 1.478(5) . ?
N185 C186 1.370(5) . ?
C129 H12A 0.9800 . ?
C129 H12B 0.9800 . ?
C129 H12C 0.9800 . ?
C131 C133 1.503(6) . ?
C133 H133 1.0000 . ?
C133 C134 1.546(5) . ?
C133 C138 1.535(5) . ?
C134 H13A 0.9900 . ?
C134 H13B 0.9900 . ?
C134 C135 1.498(5) . ?
C135 H13C 0.9900 . ?
C135 H13D 0.9900 . ?
C135 C136 1.551(5) . ?
C136 H136 1.0000 . ?
C136 C137 1.531(5) . ?
C136 C139 1.525(6) . ?
C137 H13E 0.9900 . ?
C137 H13F 0.9900 . ?
C137 C138 1.512(5) . ?
C138 H138 1.0000 . ?
C139 H13G 0.9800 . ?
C139 H13H 0.9800 . ?
C139 H13I 0.9800 . ?
C141 C143 1.514(5) . ?
C143 H143 1.0000 . ?
C143 C144 1.510(5) . ?
C144 H14A 0.9800 . ?
C144 H14B 0.9800 . ?
C144 H14C 0.9800 . ?
C146 C148 1.533(5) . ?
C148 H148 1.0000 . ?
C148 C149 1.511(5) . ?
C148 C153 1.556(5) . ?
C149 H14D 0.9900 . ?
C149 H14E 0.9900 . ?
C149 C150 1.532(5) . ?
C150 H15A 0.9900 . ?
C150 H15B 0.9900 . ?
C150 C151 1.536(5) . ?
C151 H151 1.0000 . ?
C151 C152 1.527(5) . ?
C151 C154 1.518(6) . ?
C152 H15C 0.9900 . ?
C152 H15D 0.9900 . ?
C152 C153 1.507(5) . ?
C153 H153 1.0000 . ?
C154 H15E 0.9800 . ?
C154 H15F 0.9800 . ?
C154 H15G 0.9800 . ?
C156 C158 1.521(6) . ?
C158 H158 1.0000 . ?
C158 C159 1.512(5) . ?
C159 H15H 0.9800 . ?
C159 H15I 0.9800 . ?
C159 H15J 0.9800 . ?
C161 C163 1.530(6) . ?
C163 H163 1.0000 . ?
C163 C164 1.521(6) . ?
C163 C168 1.530(6) . ?
C164 H16D 0.9900 . ?
C164 H16E 0.9900 . ?
C164 C165 1.513(7) . ?
C165 H16F 0.9900 . ?
C165 H16G 0.9900 . ?
C165 C166 1.498(7) . ?
C166 H166 1.0000 . ?
C166 C167 1.545(6) . ?
C166 C169 1.542(7) . ?
C167 H16H 0.9900 . ?
C167 H16I 0.9900 . ?
C167 C168 1.510(6) . ?
C168 H168 1.0000 . ?
C169 H16J 0.9800 . ?
C169 H16K 0.9800 . ?
C169 H16L 0.9800 . ?
C171 C173 1.541(5) . ?
C173 H173 1.0000 . ?
C173 C174 1.509(6) . ?
C174 H17A 0.9800 . ?
C174 H17B 0.9800 . ?
C174 H17C 0.9800 . ?
C176 C178 1.500(6) . ?
C178 H178 1.0000 . ?
C178 C179 1.531(5) . ?
C178 C183 1.543(6) . ?
C179 H17D 0.9900 . ?
C179 H17E 0.9900 . ?
C179 C180 1.529(6) . ?
C180 H18A 0.9900 . ?
C180 H18B 0.9900 . ?
C180 C181 1.520(6) . ?
C181 H181 1.0000 . ?
C181 C182 1.537(6) . ?
C181 C184 1.525(6) . ?
C182 H18C 0.9900 . ?
C182 H18D 0.9900 . ?
C182 C183 1.519(6) . ?
C183 H183 1.0000 . ?
C184 H18E 0.9800 . ?
C184 H18F 0.9800 . ?
C184 H18G 0.9800 . ?
C189 C190 1.536(5) . ?
C189 C191 1.520(6) . ?
C189 C192 1.525(6) . ?
C190 H19A 0.9800 . ?
C190 H19B 0.9800 . ?
C190 H19C 0.9800 . ?
C191 H19D 0.9800 . ?
C191 H19E 0.9800 . ?
C191 H19F 0.9800 . ?
C192 H19G 0.9800 . ?
C192 H19H 0.9800 . ?
C192 H19I 0.9800 . ?
O66 C65 1.441(5) . ?
O66 C67 1.357(5) . ?
O68 C67 1.192(5) . ?
O78 C77 1.241(4) . ?
O83 C82 1.242(4) . ?
O93 C92 1.216(4) . ?
O98 C97 1.231(4) . ?
O108 C107 1.233(4) . ?
O113 C112 1.236(4) . ?
O123 C122 1.235(4) . ?
O124 C122 1.348(4) . ?
O124 C125 1.488(5) . ?
N76 H76 0.8800 . ?
N76 C74 1.463(5) . ?
N76 C77 1.344(5) . ?
N81 H81 0.8800 . ?
N81 C79 1.454(5) . ?
N81 C82 1.352(5) . ?
N91 H91 0.8800 . ?
N91 C89 1.467(5) . ?
N91 C92 1.351(5) . ?
N96 H96 0.8800 . ?
N96 C94 1.458(5) . ?
N96 C97 1.344(5) . ?
N106 H106 0.8800 . ?
N106 C104 1.487(5) . ?
N106 C107 1.342(5) . ?
N111 H111 0.8800 . ?
N111 C109 1.440(5) . ?
N111 C112 1.340(4) . ?
N121 H121 0.8800 . ?
N121 C119 1.473(5) . ?
N121 C122 1.326(5) . ?
C65 H65A 0.9800 . ?
C65 H65B 0.9800 . ?
C65 H65C 0.9800 . ?
C67 C69 1.519(6) . ?
C69 H69 1.0000 . ?
C69 C70 1.515(5) . ?
C69 C74 1.544(5) . ?
C70 H70A 0.9900 . ?
C70 H70B 0.9900 . ?
C70 C71 1.531(6) . ?
C71 H71A 0.9900 . ?
C71 H71B 0.9900 . ?
C71 C72 1.513(5) . ?
C72 H72 1.0000 . ?
C72 C73 1.527(5) . ?
C72 C75 1.529(6) . ?
C73 H73A 0.9900 . ?
C73 H73B 0.9900 . ?
C73 C74 1.542(5) . ?
C74 H74 1.0000 . ?
C75 H75A 0.9800 . ?
C75 H75B 0.9800 . ?
C75 H75C 0.9800 . ?
C77 C79 1.524(5) . ?
C79 H79 1.0000 . ?
C79 C80 1.536(5) . ?
C80 H80A 0.9800 . ?
C80 H80B 0.9800 . ?
C80 H80C 0.9800 . ?
C82 C84 1.491(5) . ?
C84 H84 1.0000 . ?
C84 C85 1.546(5) . ?
C84 C89 1.534(5) . ?
C85 H85A 0.9900 . ?
C85 H85B 0.9900 . ?
C85 C86 1.524(6) . ?
C86 H86A 0.9900 . ?
C86 H86B 0.9900 . ?
C86 C87 1.519(5) . ?
C87 H87 1.0000 . ?
C87 C88 1.548(5) . ?
C87 C90 1.532(6) . ?
C88 H88A 0.9900 . ?
C88 H88B 0.9900 . ?
C88 C89 1.536(5) . ?
C89 H89 1.0000 . ?
C90 H90A 0.9800 . ?
C90 H90B 0.9800 . ?
C90 H90C 0.9800 . ?
C92 C94 1.517(6) . ?
C94 H94 1.0000 . ?
C94 C95 1.505(6) . ?
C95 H95A 0.9800 . ?
C95 H95B 0.9800 . ?
C95 H95C 0.9800 . ?
C97 C99 1.509(6) . ?
C99 H99 1.0000 . ?
C99 C100 1.517(6) . ?
C99 C104 1.527(6) . ?
C100 H10A 0.9900 . ?
C100 H10B 0.9900 . ?
C100 C101 1.486(7) . ?
C101 H10C 0.9900 . ?
C101 H10D 0.9900 . ?
C101 C102 1.555(7) . ?
C102 H102 1.0000 . ?
C102 C103 1.527(6) . ?
C102 C105 1.508(6) . ?
C103 H10E 0.9900 . ?
C103 H10F 0.9900 . ?
C103 C104 1.547(6) . ?
C104 H104 1.0000 . ?
C105 H10G 0.9800 . ?
C105 H10H 0.9800 . ?
C105 H10I 0.9800 . ?
C107 C109 1.521(5) . ?
C109 H109 1.0000 . ?
C109 C110 1.520(6) . ?
C110 H11D 0.9800 . ?
C110 H11E 0.9800 . ?
C110 H11F 0.9800 . ?
C112 C114 1.501(6) . ?
C114 H114 1.0000 . ?
C114 C115 1.538(5) . ?
C114 C119 1.546(6) . ?
C115 H11G 0.9900 . ?
C115 H11H 0.9900 . ?
C115 C116 1.510(6) . ?
C116 H11I 0.9900 . ?
C116 H11J 0.9900 . ?
C116 C117 1.525(6) . ?
C117 H117 1.0000 . ?
C117 C118 1.512(6) . ?
C117 C120 1.538(6) . ?
C118 H11K 0.9900 . ?
C118 H11L 0.9900 . ?
C118 C119 1.524(6) . ?
C119 H119 1.0000 . ?
C120 H12D 0.9800 . ?
C120 H12E 0.9800 . ?
C120 H12F 0.9800 . ?
C125 C126 1.526(7) . ?
C125 C127 1.498(5) . ?
C125 C128 1.511(6) . ?
C126 H12G 0.9800 . ?
C126 H12H 0.9800 . ?
C126 H12I 0.9800 . ?
C127 H12J 0.9800 . ?
C127 H12K 0.9800 . ?
C127 H12L 0.9800 . ?
C128 H12M 0.9800 . ?
C128 H12N 0.9800 . ?
C128 H12O 0.9800 . ?

loop_
_geom_torsion_atom_site_label_1
_geom_torsion_atom_site_label_2
_geom_torsion_atom_site_label_3
_geom_torsion_atom_site_label_4
_geom_torsion
_geom_torsion_site_symmetry_1
_geom_torsion_site_symmetry_2
_geom_torsion_site_symmetry_3
_geom_torsion_site_symmetry_4
_geom_torsion_publ_flag
O2 C3 C5 C6 -169.0(3) . . . . ?
O2 C3 C5 C10 -41.8(4) . . . . ?
O4 C3 C5 C6 11.5(5) . . . . ?
O4 C3 C5 C10 138.7(4) . . . . ?
O14 C13 C15 N17 -37.2(5) . . . . ?
O14 C13 C15 C16 84.2(4) . . . . ?
O19 C18 C20 C21 172.1(3) . . . . ?
O19 C18 C20 C26 42.8(5) . . . . ?
O29 C28 C30 N32 -114.4(4) . . . . ?
O29 C28 C30 C31 8.5(6) . . . . ?
O34 C33 C35 C36 -35.7(6) . . . . ?
O34 C33 C35 C40 88.4(5) . . . . ?
O44 C43 C45 N47 -112.9(4) . . . . ?
O44 C43 C45 C46 9.5(6) . . . . ?
O49 C48 C50 C51 -24.0(5) . . . . ?
O49 C48 C50 C55 102.4(5) . . . . ?
N12 C13 C15 N17 146.6(3) . . . . ?
N12 C13 C15 C16 -92.1(4) . . . . ?
N17 C18 C20 C21 -10.6(5) . . . . ?
N17 C18 C20 C26 -139.9(3) . . . . ?
N27 C21 C22 C23 -68.4(4) . . . . ?
N27 C28 C30 N32 66.1(5) . . . . ?
N27 C28 C30 C31 -171.0(4) . . . . ?
N32 C33 C35 C36 147.1(4) . . . . ?
N32 C33 C35 C40 -88.8(4) . . . . ?
N42 C43 C45 N47 66.9(4) . . . . ?
N42 C43 C45 C46 -170.6(4) . . . . ?
N47 C48 C50 C51 158.6(3) . . . . ?
N47 C48 C50 C55 -74.9(4) . . . . ?
C1 O2 C3 O4 -9.8(6) . . . . ?
C1 O2 C3 C5 170.7(3) . . . . ?
C3 C5 C6 C7 175.4(3) . . . . ?
C3 C5 C10 N12 -48.7(4) . . . . ?
C3 C5 C10 C9 -172.9(3) . . . . ?
C5 C6 C7 C8 -55.5(4) . . . . ?
C6 C5 C10 N12 77.0(4) . . . . ?
C6 C5 C10 C9 -47.2(4) . . . . ?
C6 C7 C8 C9 57.7(4) . . . . ?
C6 C7 C8 C11 -177.8(3) . . . . ?
C7 C8 C9 C10 -56.7(4) . . . . ?
C8 C9 C10 N12 -73.3(4) . . . . ?
C8 C9 C10 C5 51.1(4) . . . . ?
C10 N12 C13 O14 -2.6(6) . . . . ?
C10 N12 C13 C15 173.4(3) . . . . ?
C10 C5 C6 C7 49.9(5) . . . . ?
C11 C8 C9 C10 179.0(3) . . . . ?
C13 N12 C10 C5 126.6(4) . . . . ?
C13 N12 C10 C9 -109.1(4) . . . . ?
C15 N17 C18 O19 -8.2(6) . . . . ?
C15 N17 C18 C20 174.7(3) . . . . ?
C18 N17 C15 C13 -80.7(4) . . . . ?
C18 N17 C15 C16 158.5(3) . . . . ?
C18 C20 C21 N27 -61.4(4) . . . . ?
C18 C20 C21 C22 173.8(3) . . . . ?
C18 C20 C26 C25 -170.7(3) . . . . ?
C20 C21 C22 C23 57.5(4) . . . . ?
C21 N27 C28 O29 -8.5(6) . . . . ?
C21 N27 C28 C30 170.9(3) . . . . ?
C21 C20 C26 C25 57.1(5) . . . . ?
C21 C22 C23 C24 -179.9(3) . . . . ?
C21 C22 C23 C25 -56.3(5) . . . . ?
C22 C23 C25 C26 55.7(5) . . . . ?
C23 C25 C26 C20 -56.8(5) . . . . ?
C24 C23 C25 C26 178.2(3) . . . . ?
C26 C20 C21 N27 68.1(4) . . . . ?
C26 C20 C21 C22 -56.7(4) . . . . ?
C28 N27 C21 C20 117.5(4) . . . . ?
C28 N27 C21 C22 -119.5(4) . . . . ?
C30 N32 C33 O34 -3.0(6) . . . . ?
C30 N32 C33 C35 174.3(4) . . . . ?
C33 N32 C30 C28 -144.3(4) . . . . ?
C33 N32 C30 C31 93.0(4) . . . . ?
C33 C35 C36 C37 178.2(4) . . . . ?
C33 C35 C40 N42 -52.7(4) . . . . ?
C33 C35 C40 C39 -178.7(3) . . . . ?
C35 C36 C37 C38 -57.8(5) . . . . ?
C36 C35 C40 N42 72.3(5) . . . . ?
C36 C35 C40 C39 -53.7(4) . . . . ?
C36 C37 C38 C39 56.8(5) . . . . ?
C36 C37 C38 C41 179.9(3) . . . . ?
C37 C38 C39 C40 -54.9(5) . . . . ?
C38 C39 C40 N42 -71.3(5) . . . . ?
C38 C39 C40 C35 52.8(5) . . . . ?
C40 N42 C43 O44 9.4(7) . . . . ?
C40 N42 C43 C45 -170.5(3) . . . . ?
C40 C35 C36 C37 55.1(5) . . . . ?
C41 C38 C39 C40 -179.2(4) . . . . ?
C43 N42 C40 C35 93.6(5) . . . . ?
C43 N42 C40 C39 -141.8(4) . . . . ?
C45 N47 C48 O49 -16.0(6) . . . . ?
C45 N47 C48 C50 161.4(3) . . . . ?
C48 N47 C45 C43 -161.0(4) . . . . ?
C48 N47 C45 C46 77.1(5) . . . . ?
C48 C50 C51 C52 176.2(3) . . . . ?
C48 C50 C55 N57 -49.7(4) . . . . ?
C48 C50 C55 C54 -175.2(3) . . . . ?
C50 C51 C52 C53 -55.3(5) . . . . ?
C51 C50 C55 N57 75.4(4) . . . . ?
C51 C50 C55 C54 -50.1(4) . . . . ?
C51 C52 C53 C54 55.8(5) . . . . ?
C51 C52 C53 C56 -179.9(4) . . . . ?
C52 C53 C54 C55 -55.4(5) . . . . ?
C53 C54 C55 N57 -74.4(5) . . . . ?
C53 C54 C55 C50 51.8(5) . . . . ?
C55 N57 C58 O59 -4.4(7) . . . . ?
C55 N57 C58 O60 173.9(3) . . . . ?
C55 C50 C51 C52 53.4(5) . . . . ?
C56 C53 C54 C55 -178.1(4) . . . . ?
C58 O60 C61 C62 67.2(5) . . . . ?
C58 O60 C61 C63 -175.4(4) . . . . ?
C58 O60 C61 C64 -58.6(5) . . . . ?
C58 N57 C55 C50 116.0(4) . . . . ?
C58 N57 C55 C54 -120.2(4) . . . . ?
C61 O60 C58 O59 1.6(6) . . . . ?
C61 O60 C58 N57 -176.7(4) . . . . ?
O130 C131 C133 C134 -170.1(3) . . . . ?
O130 C131 C133 C138 -43.9(4) . . . . ?
O132 C131 C133 C134 10.9(6) . . . . ?
O132 C131 C133 C138 137.1(4) . . . . ?
O142 C141 C143 N145 -36.9(5) . . . . ?
O142 C141 C143 C144 82.8(4) . . . . ?
O147 C146 C148 C149 43.1(5) . . . . ?
O147 C146 C148 C153 172.5(3) . . . . ?
O157 C156 C158 N160 -114.4(4) . . . . ?
O157 C156 C158 C159 13.1(6) . . . . ?
O162 C161 C163 C164 -36.8(6) . . . . ?
O162 C161 C163 C168 88.6(5) . . . . ?
O172 C171 C173 N175 -113.3(4) . . . . ?
O172 C171 C173 C174 11.3(6) . . . . ?
O177 C176 C178 C179 -22.7(5) . . . . ?
O177 C176 C178 C183 101.8(4) . . . . ?
N140 C141 C143 N145 146.6(3) . . . . ?
N140 C141 C143 C144 -93.8(4) . . . . ?
N145 C146 C148 C149 -139.2(3) . . . . ?
N145 C146 C148 C153 -9.8(5) . . . . ?
N155 C156 C158 N160 64.5(5) . . . . ?
N155 C156 C158 C159 -168.0(4) . . . . ?
N160 C161 C163 C164 146.5(4) . . . . ?
N160 C161 C163 C168 -88.1(4) . . . . ?
N170 C171 C173 N175 64.9(4) . . . . ?
N170 C171 C173 C174 -170.5(4) . . . . ?
N175 C176 C178 C179 161.2(3) . . . . ?
N175 C176 C178 C183 -74.3(4) . . . . ?
C129 O130 C131 O132 -8.6(6) . . . . ?
C129 O130 C131 C133 172.3(3) . . . . ?
C131 C133 C134 C135 174.8(3) . . . . ?
C131 C133 C138 N140 -46.1(4) . . . . ?
C131 C133 C138 C137 -172.1(3) . . . . ?
C133 C134 C135 C136 -54.4(4) . . . . ?
C134 C133 C138 N140 78.2(4) . . . . ?
C134 C133 C138 C137 -47.8(4) . . . . ?
C134 C135 C136 C137 57.5(4) . . . . ?
C134 C135 C136 C139 -178.4(3) . . . . ?
C135 C136 C137 C138 -58.0(4) . . . . ?
C136 C137 C138 N140 -71.3(4) . . . . ?
C136 C137 C138 C133 54.5(4) . . . . ?
C138 N140 C141 O142 -3.1(6) . . . . ?
C138 N140 C141 C143 173.4(3) . . . . ?
C138 C133 C134 C135 48.8(5) . . . . ?
C139 C136 C137 C138 179.2(3) . . . . ?
C141 N140 C138 C133 125.2(4) . . . . ?
C141 N140 C138 C137 -109.1(4) . . . . ?
C143 N145 C146 O147 -8.7(6) . . . . ?
C143 N145 C146 C148 173.8(3) . . . . ?
C146 N145 C143 C141 -80.1(4) . . . . ?
C146 N145 C143 C144 159.6(3) . . . . ?
C146 C148 C149 C150 -171.1(3) . . . . ?
C146 C148 C153 N155 -62.4(4) . . . . ?
C146 C148 C153 C152 173.5(3) . . . . ?
C148 C149 C150 C151 -55.8(4) . . . . ?
C149 C148 C153 N155 67.7(4) . . . . ?
C149 C148 C153 C152 -56.3(4) . . . . ?
C149 C150 C151 C152 53.5(5) . . . . ?
C149 C150 C151 C154 178.0(3) . . . . ?
C150 C151 C152 C153 -55.7(5) . . . . ?
C151 C152 C153 N155 -67.8(4) . . . . ?
C151 C152 C153 C148 56.7(4) . . . . ?
C153 N155 C156 O157 -9.3(6) . . . . ?
C153 N155 C156 C158 171.8(3) . . . . ?
C153 C148 C149 C150 56.8(5) . . . . ?
C154 C151 C152 C153 -179.0(3) . . . . ?
C156 N155 C153 C148 118.3(4) . . . . ?
C156 N155 C153 C152 -119.0(4) . . . . ?
C158 N160 C161 O162 -3.6(6) . . . . ?
C158 N160 C161 C163 173.0(4) . . . . ?
C161 N160 C158 C156 -142.1(4) . . . . ?
C161 N160 C158 C159 91.7(4) . . . . ?
C161 C163 C164 C165 -179.6(4) . . . . ?
C161 C163 C168 N170 -54.5(4) . . . . ?
C161 C163 C168 C167 -178.3(3) . . . . ?
C163 C164 C165 C166 -58.1(5) . . . . ?
C164 C163 C168 N170 71.0(5) . . . . ?
C164 C163 C168 C167 -52.8(5) . . . . ?
C164 C165 C166 C167 55.8(5) . . . . ?
C164 C165 C166 C169 179.4(4) . . . . ?
C165 C166 C167 C168 -53.9(6) . . . . ?
C166 C167 C168 N170 -72.3(5) . . . . ?
C166 C167 C168 C163 51.5(5) . . . . ?
C168 N170 C171 O172 10.5(6) . . . . ?
C168 N170 C171 C173 -167.6(3) . . . . ?
C168 C163 C164 C165 56.7(5) . . . . ?
C169 C166 C167 C168 179.0(4) . . . . ?
C171 N170 C168 C163 94.3(5) . . . . ?
C171 N170 C168 C167 -142.7(4) . . . . ?
C173 N175 C176 O177 -13.0(6) . . . . ?
C173 N175 C176 C178 163.1(3) . . . . ?
C176 N175 C173 C171 -161.9(3) . . . . ?
C176 N175 C173 C174 75.1(5) . . . . ?
C176 C178 C179 C180 176.4(3) . . . . ?
C176 C178 C183 N185 -49.3(4) . . . . ?
C176 C178 C183 C182 -175.1(3) . . . . ?
C178 C179 C180 C181 -58.2(5) . . . . ?
C179 C178 C183 N185 75.6(4) . . . . ?
C179 C178 C183 C182 -50.2(4) . . . . ?
C179 C180 C181 C182 57.7(5) . . . . ?
C179 C180 C181 C184 179.2(4) . . . . ?
C180 C181 C182 C183 -56.8(5) . . . . ?
C181 C182 C183 N185 -72.6(5) . . . . ?
C181 C182 C183 C178 53.6(5) . . . . ?
C183 N185 C186 O187 -5.5(6) . . . . ?
C183 N185 C186 O188 174.8(3) . . . . ?
C183 C178 C179 C180 53.3(5) . . . . ?
C184 C181 C182 C183 -179.5(4) . . . . ?
C186 O188 C189 C190 -176.5(4) . . . . ?
C186 O188 C189 C191 66.3(5) . . . . ?
C186 O188 C189 C192 -59.9(5) . . . . ?
C186 N185 C183 C178 115.0(4) . . . . ?
C186 N185 C183 C182 -119.8(4) . . . . ?
C189 O188 C186 O187 3.7(6) . . . . ?
C189 O188 C186 N185 -176.6(3) . . . . ?
O66 C67 C69 C70 168.9(3) . . . . ?
O66 C67 C69 C74 42.6(4) . . . . ?
O68 C67 C69 C70 -10.7(6) . . . . ?
O68 C67 C69 C74 -137.0(4) . . . . ?
O78 C77 C79 N81 34.9(5) . . . . ?
O78 C77 C79 C80 -85.0(4) . . . . ?
O83 C82 C84 C85 -43.5(5) . . . . ?
O83 C82 C84 C89 -172.2(3) . . . . ?
O93 C92 C94 N96 115.0(4) . . . . ?
O93 C92 C94 C95 -8.8(6) . . . . ?
O98 C97 C99 C100 36.6(6) . . . . ?
O98 C97 C99 C104 -88.5(5) . . . . ?
O108 C107 C109 N111 112.8(4) . . . . ?
O108 C107 C109 C110 -13.0(6) . . . . ?
O113 C112 C114 C115 23.0(5) . . . . ?
O113 C112 C114 C119 -101.3(4) . . . . ?
N76 C77 C79 N81 -146.9(3) . . . . ?
N76 C77 C79 C80 93.2(4) . . . . ?
N81 C82 C84 C85 140.7(3) . . . . ?
N81 C82 C84 C89 12.0(5) . . . . ?
N91 C92 C94 N96 -65.1(5) . . . . ?
N91 C92 C94 C95 171.1(4) . . . . ?
N96 C97 C99 C100 -147.6(4) . . . . ?
N96 C97 C99 C104 87.4(4) . . . . ?
N106 C107 C109 N111 -63.1(4) . . . . ?
N106 C107 C109 C110 171.1(4) . . . . ?
N111 C112 C114 C115 -161.5(3) . . . . ?
N111 C112 C114 C119 74.3(4) . . . . ?
C65 O66 C67 O68 7.9(6) . . . . ?
C65 O66 C67 C69 -171.8(3) . . . . ?
C67 C69 C70 C71 -175.2(3) . . . . ?
C67 C69 C74 N76 47.7(4) . . . . ?
C67 C69 C74 C73 172.7(3) . . . . ?
C69 C70 C71 C72 55.4(4) . . . . ?
C70 C69 C74 N76 -75.8(4) . . . . ?
C70 C69 C74 C73 49.2(4) . . . . ?
C70 C71 C72 C73 -58.3(4) . . . . ?
C70 C71 C72 C75 178.1(3) . . . . ?
C71 C72 C73 C74 57.1(5) . . . . ?
C72 C73 C74 N76 73.2(4) . . . . ?
C72 C73 C74 C69 -52.3(4) . . . . ?
C74 N76 C77 O78 3.6(6) . . . . ?
C74 N76 C77 C79 -174.6(3) . . . . ?
C74 C69 C70 C71 -50.6(5) . . . . ?
C75 C72 C73 C74 -178.4(3) . . . . ?
C77 N76 C74 C69 -126.9(4) . . . . ?
C77 N76 C74 C73 108.3(4) . . . . ?
C79 N81 C82 O83 8.9(5) . . . . ?
C79 N81 C82 C84 -175.2(3) . . . . ?
C82 N81 C79 C77 81.1(4) . . . . ?
C82 N81 C79 C80 -160.1(3) . . . . ?
C82 C84 C85 C86 170.4(3) . . . . ?
C82 C84 C89 N91 61.4(4) . . . . ?
C82 C84 C89 C88 -175.2(3) . . . . ?
C84 C85 C86 C87 56.6(4) . . . . ?
C85 C84 C89 N91 -66.8(4) . . . . ?
C85 C84 C89 C88 56.6(4) . . . . ?
C85 C86 C87 C88 -54.7(5) . . . . ?
C85 C86 C87 C90 -176.6(3) . . . . ?
C86 C87 C88 C89 54.9(5) . . . . ?
C87 C88 C89 N91 69.5(4) . . . . ?
C87 C88 C89 C84 -56.0(4) . . . . ?
C89 N91 C92 O93 7.7(6) . . . . ?
C89 N91 C92 C94 -172.1(3) . . . . ?
C89 C84 C85 C86 -57.4(4) . . . . ?
C90 C87 C88 C89 179.8(3) . . . . ?
C92 N91 C89 C84 -117.4(4) . . . . ?
C92 N91 C89 C88 119.6(4) . . . . ?
C94 N96 C97 O98 1.6(6) . . . . ?
C94 N96 C97 C99 -174.3(4) . . . . ?
C97 N96 C94 C92 144.2(4) . . . . ?
C97 N96 C94 C95 -91.4(4) . . . . ?
C97 C99 C100 C101 -179.9(4) . . . . ?
C97 C99 C104 N106 54.1(4) . . . . ?
C97 C99 C104 C103 176.9(3) . . . . ?
C99 C100 C101 C102 58.9(5) . . . . ?
C100 C99 C104 N106 -71.6(5) . . . . ?
C100 C99 C104 C103 51.3(5) . . . . ?
C100 C101 C102 C103 -56.4(5) . . . . ?
C100 C101 C102 C105 -178.7(4) . . . . ?
C101 C102 C103 C104 52.9(5) . . . . ?
C102 C103 C104 N106 72.5(5) . . . . ?
C102 C103 C104 C99 -51.2(5) . . . . ?
C104 N106 C107 O108 -9.4(6) . . . . ?
C104 N106 C107 C109 166.4(3) . . . . ?
C104 C99 C100 C101 -56.6(5) . . . . ?
C105 C102 C103 C104 176.4(4) . . . . ?
C107 N106 C104 C99 -95.0(5) . . . . ?
C107 N106 C104 C103 141.6(4) . . . . ?
C109 N111 C112 O113 12.2(6) . . . . ?
C109 N111 C112 C114 -163.3(4) . . . . ?
C112 N111 C109 C107 161.5(4) . . . . ?
C112 N111 C109 C110 -73.9(5) . . . . ?
C112 C114 C115 C116 -177.2(4) . . . . ?
C112 C114 C119 N121 47.9(4) . . . . ?
C112 C114 C119 C118 174.7(3) . . . . ?
C114 C115 C116 C117 57.3(5) . . . . ?
C115 C114 C119 N121 -77.1(4) . . . . ?
C115 C114 C119 C118 49.7(4) . . . . ?
C115 C116 C117 C118 -57.2(5) . . . . ?
C115 C116 C117 C120 -179.7(4) . . . . ?
C116 C117 C118 C119 55.0(5) . . . . ?
C117 C118 C119 N121 75.4(5) . . . . ?
C117 C118 C119 C114 -51.7(5) . . . . ?
C119 N121 C122 O123 3.6(7) . . . . ?
C119 N121 C122 O124 -173.6(3) . . . . ?
C119 C114 C115 C116 -53.4(5) . . . . ?
C120 C117 C118 C119 179.6(4) . . . . ?
C122 O124 C125 C126 -66.7(5) . . . . ?
C122 O124 C125 C127 175.1(4) . . . . ?
C122 O124 C125 C128 57.3(5) . . . . ?
C122 N121 C119 C114 -113.4(4) . . . . ?
C122 N121 C119 C118 119.7(4) . . . . ?
C125 O124 C122 O123 -0.6(6) . . . . ?
C125 O124 C122 N121 176.6(4) . . . . ?

loop_
_smtbx_masks_void_nr
_smtbx_masks_void_average_x
_smtbx_masks_void_average_y
_smtbx_masks_void_average_z
_smtbx_masks_void_volume
_smtbx_masks_void_count_electrons
_smtbx_masks_void_content
1 -0.091 0.260 0.253 20.7 0.6 ?
2 -0.165 0.500 0.165 669.1 136.4 ?
3 0.091 0.740 0.747 20.7 0.6 ?
4 0.108 0.972 0.273 8.9 0.0 ?
5 0.243 0.260 0.920 21.6 0.0 ?
6 0.225 0.029 0.392 9.2 0.0 ?
7 0.317 0.776 0.327 7.2 0.0 ?
8 0.425 0.739 0.414 21.9 0.0 ?
9 0.442 0.971 0.941 9.2 0.2 ?
10 0.575 0.261 0.586 21.9 0.0 ?
11 0.558 0.029 0.059 9.2 0.2 ?
12 0.683 0.224 0.673 7.2 0.0 ?
13 0.757 0.740 0.080 21.6 0.0 ?
14 0.775 0.971 0.608 9.2 0.0 ?
15 0.892 0.028 0.727 8.9 0.0 ?
